data_4101229
_journal_name_full 'Journal of the American Chemical Society'
_journal_paper_doi 10.1021/ja060886s
_journal_year 2006
_chemical_formula_sum 'H1262 K43 Mo214 Na11 O1404 S12 V34'
_chemical_formula_weight 48318.13
_space_group_IT_number 12
_symmetry_cell_setting monoclinic
_symmetry_space_group_name_Hall '-C 2y'
_symmetry_space_group_name_H-M 'C 1 2/m 1'
_cell_angle_alpha 90.00
_cell_angle_beta 112.549(2)
_cell_angle_gamma 90.00
_cell_formula_units_Z 2
_cell_length_a 46.324(5)
_cell_length_b 42.268(4)
_cell_length_c 41.896(4)
_cell_measurement_temperature 173(2)
_cell_volume 75763(13)
_diffrn_ambient_temperature 173(2)
_exptl_crystal_density_diffrn 2.118
_cod_depositor_comments
;
The following automatic conversions were performed:
'_symmetry_cell_setting' value 'Monoclinic' changed to 'monoclinic'
according to '/home/saulius/struct/CIF-dictionaries/cif_core.dic'
dictionary named 'cif_core.dic' version 2.4.1 from 2010-06-29.

Automatic conversion script
Id: cif_fix_enum 1527 2010-12-29 10:47:43Z saulius 
;
_cod_original_sg_symbol_H-M 'C 2/m'
_cod_database_code 4101229

loop_
_symmetry_equiv_pos_as_xyz
'x, y, z'
'-x, y, -z'
'x+1/2, y+1/2, z'
'-x+1/2, y+1/2, -z'
'-x, -y, -z'
'x, -y, z'
'-x+1/2, -y+1/2, -z'
'x+1/2, -y+1/2, z'

loop_
_atom_site_label
_atom_site_type_symbol
_atom_site_fract_x
_atom_site_fract_y
_atom_site_fract_z
_atom_site_U_iso_or_equiv
_atom_site_adp_type
_atom_site_occupancy
_atom_site_symmetry_multiplicity
_atom_site_calc_flag
_atom_site_refinement_flags
_atom_site_disorder_assembly
_atom_site_disorder_group
Mo1 Mo 0.37181(6) 0.0000 0.23201(6) 0.0583(7) Uani 1 2 d S . .
Mo2 Mo 0.2697(2) 0.0000 0.50181(10) 0.069(2) Uani 0.79(3) 2 d SP . .
Mo3 Mo 0.32269(5) 0.04584(4) 0.25162(5) 0.0617(5) Uani 1 1 d . . .
Mo4 Mo 0.33697(10) 0.19231(12) 0.43075(7) 0.0635(14) Uani 0.863(17) 1 d P . .
Mo5 Mo 0.38467(5) 0.21240(4) 0.39124(4) 0.0633(5) Uani 1 1 d . . .
Mo6 Mo 0.59426(5) 0.13064(5) 0.35034(4) 0.0682(6) Uani 1 1 d . . .
Mo7 Mo 0.39653(5) 0.07409(4) 0.23667(5) 0.0605(5) Uani 1 1 d . . .
Mo8 Mo 0.41573(9) 0.23804(17) 0.47247(7) 0.0655(15) Uani 0.85(2) 1 d P . .
Mo9 Mo 0.51994(5) 0.14670(5) 0.30300(4) 0.0645(5) Uani 1 1 d . . .
Mo10 Mo 0.57270(12) 0.19263(14) 0.38472(11) 0.0646(16) Uani 0.83(3) 1 d P . .
Mo11 Mo 0.64618(5) 0.07235(6) 0.36966(5) 0.0791(6) Uani 1 1 d . . .
Mo12 Mo 0.33021(13) 0.16332(17) 0.34061(10) 0.0641(16) Uani 0.83(2) 1 d P . .
Mo13 Mo 0.40398(5) 0.19210(4) 0.32521(4) 0.0621(5) Uani 1 1 d . . .
Mo14 Mo 0.65106(12) 0.14689(13) 0.42601(9) 0.0696(16) Uani 0.82(2) 1 d P . .
Mo15 Mo 0.56588(17) 0.07299(17) 0.29341(14) 0.0625(18) Uani 0.74(3) 1 d P . .
Mo16 Mo 0.4412(2) 0.0000 0.2263(4) 0.048(3) Uani 0.50(3) 2 d SP . .
Mo17 Mo 0.26542(16) 0.07433(6) 0.44571(7) 0.0723(17) Uani 0.856(16) 1 d P . .
Mo18 Mo 0.45679(11) 0.2376(2) 0.40715(10) 0.0681(18) Uani 0.74(2) 1 d P . .
Mo19 Mo 0.25463(16) 0.0000 0.41758(9) 0.0667(18) Uani 0.912(18) 2 d SP . .
Mo20 Mo 0.25808(13) 0.04608(6) 0.35462(7) 0.0662(15) Uani 0.864(14) 1 d P . .
Mo21 Mo 0.48180(5) 0.20686(6) 0.15827(5) 0.0842(7) Uani 1 1 d . . .
Mo22 Mo 0.25481(5) 0.37010(5) 0.18549(7) 0.0887(7) Uani 1 1 d . . .
Mo23 Mo 0.45878(6) 0.13065(6) 0.11423(5) 0.0811(7) Uani 1 1 d . . .
Mo24 Mo 0.25969(6) 0.34917(6) 0.11243(6) 0.0984(9) Uani 1 1 d . . .
Mo25 Mo 0.32017(6) 0.36992(5) 0.25636(6) 0.0822(6) Uani 1 1 d . . .
Mo26 Mo 0.44532(6) 0.10798(6) -0.00913(5) 0.0888(7) Uani 1 1 d . . .
Mo27 Mo 0.41812(5) 0.29425(5) 0.22920(5) 0.0755(6) Uani 1 1 d . . .
Mo28 Mo 0.36310(8) 0.5000 0.27707(10) 0.0904(10) Uani 1 2 d S . .
Mo29 Mo 0.30595(16) 0.5000 0.1932(5) 0.075(4) Uani 0.75(5) 2 d SP . .
Mo30 Mo 0.38150(5) 0.42676(5) 0.26221(7) 0.0893(7) Uani 1 1 d . . .
Mo31 Mo 0.37762(5) 0.23656(6) 0.12389(5) 0.0783(6) Uani 1 1 d . . .
Mo32 Mo 0.64477(6) 0.20921(7) -0.01122(6) 0.0971(8) Uani 1 1 d . . .
Mo33 Mo 0.50841(7) 0.11224(6) 0.06367(5) 0.0947(8) Uani 1 1 d . . .
Mo34 Mo 0.34711(6) 0.16809(6) 0.08466(5) 0.0820(7) Uani 1 1 d . . .
Mo35 Mo 0.30344(6) 0.45369(6) 0.26610(9) 0.0975(8) Uani 1 1 d . . .
Mo36 Mo 0.25762(9) 0.42698(7) 0.11348(8) 0.1285(13) Uani 1 1 d . . .
Mo37 Mo 0.60594(5) 0.16551(7) 0.02523(5) 0.0881(7) Uani 1 1 d . . .
Mo38 Mo 0.24404(7) 0.45588(7) 0.1866(2) 0.090(2) Uani 0.796(17) 1 d P . .
Mo39 Mo 0.49531(17) 0.2785(3) 0.2198(3) 0.088(3) Uani 0.85(4) 1 d P . .
Mo40 Mo 0.56286(6) 0.17713(8) 0.07196(6) 0.1043(9) Uani 1 1 d . . .
Mo41 Mo 0.43364(9) 0.5000 0.27476(15) 0.1283(17) Uani 1 2 d S . .
Mo42 Mo 0.29246(7) 0.29592(7) 0.07772(6) 0.1093(9) Uani 1 1 d . . .
Mo43 Mo 0.45984(5) 0.17367(5) 0.04813(5) 0.0755(6) Uani 1 1 d . . .
Mo44 Mo 0.39397(6) 0.12796(6) 0.04332(5) 0.0795(6) Uani 1 1 d . . .
Mo45 Mo 0.32882(5) 0.35283(5) 0.18261(5) 0.0817(7) Uani 1 1 d . . .
Mo46 Mo 0.30702(5) 0.22180(5) 0.12553(5) 0.0759(6) Uani 1 1 d . . .
Mo47 Mo 0.27617(5) 0.28671(5) 0.16191(5) 0.0720(6) Uani 1 1 d . . .
Mo48 Mo 0.34077(5) 0.28952(5) 0.23395(5) 0.0708(6) Uani 1 1 d . . .
Mo49 Mo 0.43738(5) 0.22670(5) 0.20139(4) 0.0653(5) Uani 1 1 d . . .
Mo50 Mo 0.40922(5) 0.16223(5) 0.15779(5) 0.0680(6) Uani 1 1 d . . .
Mo51 Mo 0.36716(5) 0.21913(5) 0.20087(4) 0.0624(5) Uani 1 1 d . . .
Mo52 Mo 0.62534(12) 0.23800(12) 0.06456(13) 0.0953(14) Uani 0.70 1 d P . .
Mo53 Mo 0.6304(3) 0.2189(3) 0.0744(3) 0.089(3) Uani 0.30 1 d P . .
Mo54 Mo 0.2554(3) 0.3813(2) 0.0418(2) 0.214(5) Uani 0.65 1 d P . .
Mo55 Mo 0.2677(2) 0.37271(19) 0.0370(2) 0.067(2) Uiso 0.35 1 d P . .
Mo61 Mo 0.2763(3) 0.4601(3) 0.0360(4) 0.080(5) Uiso 0.25 1 d P . .
Mo62 Mo 0.2611(3) 0.45837(17) 0.0279(2) 0.070(2) Uani 0.30 1 d P . .
Mo63 Mo 0.6820(3) 0.2837(3) 0.0490(3) 0.099(3) Uiso 0.25 1 d P . .
Mo64 Mo 0.2756(3) 0.3311(3) -0.0121(4) 0.121(4) Uiso 0.25 1 d P . .
Mo65 Mo 0.5589(2) 0.2460(3) 0.1958(2) 0.102(3) Uani 0.40 1 d P . .
Mo66 Mo 0.5528(3) 0.2666(2) 0.1826(3) 0.104(3) Uani 0.40 1 d P . .
Mo67 Mo 0.5998(3) 0.2359(5) 0.1417(4) 0.106(5) Uani 0.30 1 d P . .
Mo68 Mo 0.5922(3) 0.2549(3) 0.1258(3) 0.097(4) Uani 0.40 1 d P . .
Mo69 Mo 0.49116(12) 0.34055(14) 0.27915(18) 0.0898(16) Uani 0.45 1 d P . .
Mo70 Mo 0.4886(4) 0.3497(5) 0.2556(6) 0.121(6) Uiso 0.20 1 d P . .
Mo71 Mo 0.46982(14) 0.41938(15) 0.2954(3) 0.106(2) Uani 0.40 1 d P . .
Mo72 Mo 0.4666(4) 0.4246(4) 0.2676(5) 0.107(5) Uiso 0.20 1 d P . .
Mo73 Mo 0.6643(7) 0.2926(6) 0.0332(8) 0.083(6) Uiso 0.10 1 d P . .
Mo81 Mo 0.2871(11) 0.0000 0.5052(6) 0.091(8) Uiso 0.21(3) 2 d SP . .
Mo82 Mo 0.2777(9) 0.0441(4) 0.3629(6) 0.075(7) Uiso 0.136(14) 1 d P . .
Mo83 Mo 0.5599(4) 0.0663(4) 0.3015(7) 0.066(4) Uiso 0.26(3) 1 d P . .
Mo84 Mo 0.2843(9) 0.0732(4) 0.4520(5) 0.065(7) Uiso 0.144(16) 1 d P . .
Mo85 Mo 0.3397(6) 0.1506(7) 0.3489(6) 0.057(6) Uiso 0.17(2) 1 d P . .
Mo86 Mo 0.2746(17) 0.0000 0.4244(11) 0.061(15) Uiso 0.088(18) 2 d SP . .
Mo87 Mo 0.6426(5) 0.1378(5) 0.4331(5) 0.067(6) Uiso 0.18(2) 1 d P . .
Mo88 Mo 0.5669(5) 0.1832(7) 0.3926(8) 0.068(6) Uiso 0.17(3) 1 d P . .
Mo89 Mo 0.2433(3) 0.4552(3) 0.2066(5) 0.055(5) Uiso 0.204(17) 1 d P . .
Mo90 Mo 0.3474(7) 0.1785(9) 0.4361(6) 0.073(8) Uiso 0.137(17) 1 d P . .
Mo91 Mo 0.4477(3) 0.0000 0.2421(6) 0.074(3) Uiso 0.50(3) 2 d SP . .
Mo92 Mo 0.5021(7) 0.2680(8) 0.2330(14) 0.071(9) Uiso 0.15(4) 1 d P . .
Mo93 Mo 0.4627(3) 0.2227(5) 0.4139(3) 0.062(4) Uiso 0.26(2) 1 d P . .
Mo94 Mo 0.4216(5) 0.2230(9) 0.4771(5) 0.067(7) Uiso 0.15(2) 1 d P . .
Mo95 Mo 0.3047(4) 0.5000 0.2078(14) 0.068(7) Uiso 0.25(5) 2 d SP . .
V1 V 0.28392(16) 0.0000 0.29696(15) 0.0758(17) Uani 1 2 d S . .
V2 V 0.37745(11) 0.19992(12) 0.52404(9) 0.0883(14) Uani 1 1 d . . .
V3 V 0.60914(15) 0.0000 0.32629(17) 0.093(2) Uani 1 2 d S . .
V4 V 0.5000 0.24726(18) 0.5000 0.089(2) Uani 1 2 d S . .
V5 V 0.48779(10) 0.20264(11) 0.34677(10) 0.0843(13) Uani 1 1 d . . .
V6 V 0.29092(12) 0.12292(11) 0.38949(10) 0.0861(13) Uani 1 1 d . . .
V7 V 0.69755(12) 0.07622(11) 0.46037(10) 0.0913(14) Uani 1 1 d . . .
V8 V 0.48027(10) 0.07604(10) 0.25717(14) 0.0926(14) Uani 1 1 d . . .
V9 V 0.36244(9) 0.11947(8) 0.28703(8) 0.0567(9) Uani 1 1 d . . .
K1 K 0.43378(12) 0.15012(11) 0.26795(11) 0.0661(13) Uani 1 1 d . . .
K2 K 0.3329(4) 0.1323(4) 0.1767(4) 0.122(5) Uani 0.50 1 d P . .
K3 K 0.2841(2) 0.09314(19) 0.29748(19) 0.126(2) Uani 1 1 d . . .
K4 K 0.2976(3) 0.1523(3) 0.4816(2) 0.077(3) Uani 0.50 1 d P . .
K5 K 0.6933(4) 0.0000 0.4031(4) 0.086(5) Uani 0.50 2 d SP . .
K6 K 0.5271(3) 0.0000 0.2476(3) 0.132(4) Uani 1 2 d S . .
K7 K 0.4121(3) 0.3472(3) 0.2968(4) 0.124(5) Uani 0.50 1 d P . .
K8 K 0.5426(3) 0.2477(3) 0.4329(3) 0.105(4) Uani 0.50 1 d P . .
K9 K 0.5482(10) 0.1548(10) 0.1548(8) 0.113(13) Uani 0.20 1 d P . .
K10 K 0.5479(5) 0.1799(7) 0.1463(5) 0.094(6) Uani 0.30 1 d P . .
O1 O 0.3343(5) 0.0000 0.2445(5) 0.062(5) Uani 1 2 d S . .
O2 O 0.3523(5) 0.0000 0.1892(4) 0.061(5) Uani 1 2 d S . .
O3 O 0.3316(3) 0.2000(3) 0.1692(3) 0.068(4) Uani 1 1 d . . .
O4 O 0.3838(3) 0.3000(3) 0.2406(3) 0.065(4) Uani 1 1 d . . .
O5 O 0.6147(4) 0.0552(4) 0.3993(4) 0.081(4) Uani 1 1 d . . .
O6 O 0.3484(3) 0.2484(3) 0.2190(3) 0.066(4) Uani 1 1 d . . .
O7 O 0.5581(4) 0.1584(3) 0.3466(3) 0.071(4) Uani 1 1 d . . .
O8 O 0.2857(4) 0.0329(4) 0.5300(4) 0.086(5) Uani 1 1 d . . .
O9 O 0.5246(4) 0.0670(4) 0.2685(4) 0.074(4) Uani 1 1 d . . .
O10 O 0.2900(3) 0.2493(4) 0.1495(3) 0.073(4) Uani 1 1 d . . .
O11 O 0.4256(4) 0.1074(3) 0.0783(4) 0.079(4) Uani 1 1 d . . .
O12 O 0.3715(3) 0.1868(3) 0.3482(3) 0.067(4) Uani 1 1 d . . .
O13 O 0.6023(3) 0.0870(4) 0.3367(3) 0.069(4) Uani 1 1 d . . .
O14 O 0.3798(4) 0.1913(3) 0.2318(3) 0.068(4) Uani 1 1 d . . .
O15 O 0.3303(3) 0.1453(3) 0.2406(3) 0.070(4) Uani 1 1 d . . .
O16 O 0.4428(4) 0.1931(3) 0.3265(3) 0.069(4) Uani 1 1 d . . .
O17 O 0.3777(3) 0.0801(3) 0.1934(3) 0.060(4) Uani 1 1 d . . .
O18 O 0.2966(3) 0.2831(3) 0.2097(4) 0.071(4) Uani 1 1 d . . .
O19 O 0.3092(3) 0.1605(3) 0.4172(3) 0.071(4) Uani 1 1 d . . .
O20 O 0.3687(4) 0.1504(4) 0.1311(3) 0.074(4) Uani 1 1 d . . .
O21 O 0.6184(4) 0.1138(4) 0.4433(4) 0.086(5) Uani 1 1 d . . .
O22 O 0.3631(3) 0.0448(3) 0.2418(3) 0.061(4) Uani 1 1 d . . .
O23 O 0.3852(4) 0.1007(3) 0.3215(3) 0.066(4) Uani 1 1 d . . .
O24 O 0.4872(4) 0.2353(3) 0.3211(3) 0.079(5) Uani 1 1 d . . .
O25 O 0.4077(3) 0.0279(3) 0.2335(3) 0.061(4) Uani 1 1 d . . .
O26 O 0.4443(3) 0.1936(3) 0.1707(3) 0.067(4) Uani 1 1 d . . .
O27 O 0.5557(3) 0.1146(4) 0.3116(3) 0.071(4) Uani 1 1 d . . .
O28 O 0.3465(3) 0.1871(3) 0.3870(3) 0.069(4) Uani 1 1 d . . .
O29 O 0.2968(3) 0.0317(3) 0.2710(4) 0.066(4) Uani 1 1 d . . .
O30 O 0.4186(3) 0.2142(3) 0.3724(3) 0.063(4) Uani 1 1 d . . .
O31 O 0.2570(5) 0.0000 0.3704(5) 0.082(6) Uani 1 2 d S . .
O32 O 0.3334(3) 0.3362(3) 0.2314(3) 0.070(4) Uani 1 1 d . . .
O33 O 0.4827(4) 0.1684(4) 0.1392(3) 0.076(4) Uani 1 1 d . . .
O34 O 0.6073(3) 0.1592(4) 0.3917(3) 0.074(4) Uani 1 1 d . . .
O35 O 0.2687(4) 0.0324(4) 0.3201(4) 0.077(4) Uani 1 1 d . . .
O36 O 0.4142(3) 0.2524(3) 0.1522(3) 0.068(4) Uani 1 1 d . . .
O37 O 0.4808(4) 0.1361(4) 0.0816(3) 0.079(4) Uani 1 1 d . . .
O38 O 0.3301(3) 0.3068(3) 0.1782(3) 0.073(4) Uani 1 1 d . . .
O39 O 0.6850(4) 0.1804(6) 0.0265(4) 0.118(7) Uani 1 1 d . . .
O40 O 0.4039(3) 0.2477(3) 0.2129(3) 0.064(4) Uani 1 1 d . . .
O41 O 0.5352(4) 0.1974(4) 0.0388(4) 0.087(5) Uani 1 1 d . . .
O42 O 0.4323(3) 0.1672(3) 0.0727(3) 0.063(4) Uani 1 1 d . . .
O43 O 0.3923(4) 0.1978(4) 0.1097(4) 0.086(5) Uani 1 1 d . . .
O44 O 0.3982(4) 0.0000 0.2901(5) 0.062(5) Uani 1 2 d S . .
O45 O 0.4256(4) 0.1492(3) 0.3641(3) 0.073(4) Uani 1 1 d . . .
O46 O 0.3875(3) 0.2249(3) 0.3009(3) 0.065(4) Uani 1 1 d . . .
O47 O 0.5000 0.1985(5) 0.5000 0.073(6) Uani 1 2 d S . .
O48 O 0.4497(3) 0.2032(4) 0.2368(3) 0.073(4) Uani 1 1 d . . .
O49 O 0.3346(3) 0.1387(4) 0.3077(3) 0.073(4) Uani 1 1 d . . .
O50 O 0.2979(3) 0.0514(3) 0.2101(3) 0.070(4) Uani 1 1 d . . .
O51 O 0.5809(4) 0.0335(4) 0.2986(3) 0.076(4) Uani 1 1 d . . .
O52 O 0.4359(3) 0.0847(3) 0.2446(3) 0.067(4) Uani 1 1 d . . .
O53 O 0.3823(3) 0.1059(3) 0.2551(3) 0.061(4) Uani 1 1 d . . .
O54 O 0.3948(3) 0.2031(3) 0.1750(3) 0.067(4) Uani 1 1 d . . .
O55 O 0.3712(4) 0.1408(4) 0.0682(3) 0.082(5) Uani 1 1 d . . .
O56 O 0.2655(4) 0.0275(4) 0.4600(4) 0.086(5) Uani 1 1 d . . .
O57 O 0.4237(3) 0.2307(3) 0.4279(3) 0.067(4) Uani 1 1 d . . .
O58 O 0.4296(4) 0.1388(4) 0.1358(3) 0.076(4) Uani 1 1 d . . .
O59 O 0.5562(4) 0.1504(4) 0.4117(4) 0.082(5) Uani 1 1 d . . .
O60 O 0.2401(4) 0.2801(5) 0.0505(5) 0.116(7) Uani 1 1 d . . .
O61 O 0.3476(4) 0.4548(3) 0.2701(4) 0.084(5) Uani 1 1 d . . .
O62 O 0.3608(3) 0.0340(4) 0.3065(3) 0.073(4) Uani 1 1 d . . .
O63 O 0.5848(4) 0.2194(4) 0.3625(4) 0.092(5) Uani 1 1 d . . .
O64 O 0.6225(4) 0.1659(4) -0.0125(3) 0.088(5) Uani 1 1 d . . .
O65 O 0.6798(4) 0.1181(4) 0.4511(4) 0.081(4) Uani 1 1 d . . .
O67 O 0.4199(3) 0.0585(3) 0.2955(3) 0.069(4) Uani 1 1 d . . .
O68 O 0.6345(3) 0.1141(4) 0.3858(3) 0.078(4) Uani 1 1 d . . .
O69 O 0.4332(4) 0.2655(4) 0.2819(4) 0.093(5) Uani 1 1 d . . .
O70 O 0.2267(4) 0.0814(4) 0.4353(4) 0.090(5) Uani 1 1 d . . .
O71 O 0.4926(3) 0.1193(3) 0.2745(3) 0.065(4) Uani 1 1 d . . .
O72 O 0.5000 0.2919(5) 0.5000 0.088(7) Uani 1 2 d S . .
O73 O 0.3388(4) 0.2069(4) 0.1067(4) 0.077(4) Uani 1 1 d . . .
O74 O 0.6591(4) 0.1950(4) -0.0435(3) 0.084(5) Uani 1 1 d . . .
O75 O 0.3130(4) 0.1506(4) 0.0740(4) 0.084(5) Uani 1 1 d . . .
O76 O 0.3316(3) 0.0849(3) 0.2674(3) 0.064(4) Uani 1 1 d . . .
O77 O 0.5918(4) 0.2047(4) 0.4289(3) 0.075(4) Uani 1 1 d . . .
O78 O 0.4709(4) 0.0910(4) 0.0330(4) 0.087(5) Uani 1 1 d . . .
O79 O 0.6766(3) 0.0664(4) 0.4112(3) 0.073(4) Uani 1 1 d . . .
O80 O 0.4808(3) 0.1492(4) 0.0232(3) 0.072(4) Uani 1 1 d . . .
O81 O 0.5895(5) 0.0000 0.3584(5) 0.073(6) Uani 1 2 d S . .
O82 O 0.6290(4) 0.2061(5) 0.0281(4) 0.107(6) Uani 1 1 d . . .
O83 O 0.2163(6) 0.0000 0.4050(6) 0.088(7) Uani 1 2 d S . .
O84 O 0.4857(4) 0.2466(4) 0.4494(3) 0.076(4) Uani 1 1 d . . .
O85 O 0.3668(3) 0.2460(3) 0.3740(3) 0.070(4) Uani 1 1 d . . .
O86 O 0.2753(4) 0.3045(4) 0.1172(4) 0.083(5) Uani 1 1 d . . .
O87 O 0.6466(4) 0.1718(4) 0.4580(4) 0.081(5) Uani 1 1 d . . .
O88 O 0.5727(4) 0.1460(4) 0.0387(3) 0.080(5) Uani 1 1 d . . .
O89 O 0.3457(5) 0.5000 0.2201(6) 0.087(7) Uani 1 2 d S . .
O90 O 0.3477(4) 0.1934(4) 0.4769(3) 0.077(4) Uani 1 1 d . . .
O91 O 0.4097(4) 0.1653(3) 0.4148(3) 0.072(4) Uani 1 1 d . . .
O92 O 0.5390(4) 0.1471(4) 0.0812(3) 0.088(5) Uani 1 1 d . . .
O93 O 0.3142(4) 0.2256(4) 0.4172(4) 0.089(5) Uani 1 1 d . . .
O94 O 0.5772(4) 0.0890(4) 0.2635(4) 0.086(5) Uani 1 1 d . . .
O95 O 0.5320(4) 0.2666(5) 0.2193(4) 0.102(6) Uani 1 1 d . . .
O96 O 0.6082(4) 0.1525(4) 0.3262(4) 0.079(4) Uani 1 1 d . . .
O97 O 0.2771(4) 0.3572(4) 0.2309(4) 0.085(5) Uani 1 1 d . . .
O98 O 0.3042(3) 0.1401(4) 0.3535(3) 0.072(4) Uani 1 1 d . . .
O99 O 0.4204(3) 0.1333(4) 0.0135(3) 0.073(4) Uani 1 1 d . . .
O100 O 0.2508(4) 0.1455(4) 0.3684(4) 0.095(5) Uani 1 1 d . . .
O101 O 0.4678(3) 0.0334(3) 0.2383(3) 0.066(4) Uani 1 1 d . . .
O102 O 0.4566(5) 0.0000 0.2883(5) 0.070(6) Uani 1 2 d S . .
O103 O 0.3531(3) 0.2511(3) 0.1496(3) 0.069(4) Uani 1 1 d . . .
O104 O 0.3867(3) 0.1592(3) 0.2969(3) 0.063(4) Uani 1 1 d . . .
O105 O 0.4763(3) 0.0911(4) 0.2102(3) 0.074(4) Uani 1 1 d . . .
O106 O 0.5146(3) 0.1127(4) 0.3456(3) 0.075(4) Uani 1 1 d . . .
O107 O 0.5733(3) 0.1020(3) 0.3834(3) 0.069(4) Uani 1 1 d . . .
O108 O 0.4590(4) 0.2278(4) 0.1220(4) 0.084(5) Uani 1 1 d . . .
O109 O 0.4273(5) 0.0000 0.1839(5) 0.069(6) Uani 1 2 d S . .
O110 O 0.4843(4) 0.0625(4) 0.3019(3) 0.073(4) Uani 1 1 d . . .
O111 O 0.6384(4) 0.0332(4) 0.3526(4) 0.081(4) Uani 1 1 d . . .
O112 O 0.4851(3) 0.2016(4) 0.0692(4) 0.079(4) Uani 1 1 d . . .
O113 O 0.4798(3) 0.2253(3) 0.3833(3) 0.069(4) Uani 1 1 d . . .
O114 O 0.4676(4) 0.1860(3) 0.4275(4) 0.079(4) Uani 1 1 d . . .
O115 O 0.6710(4) 0.1700(4) 0.4085(4) 0.095(5) Uani 1 1 d . . .
O116 O 0.4021(4) 0.1620(4) 0.5189(4) 0.088(5) Uani 1 1 d . . .
O117 O 0.4958(3) 0.1714(3) 0.3161(3) 0.073(4) Uani 1 1 d . . .
O118 O 0.4349(4) 0.1851(3) 0.4794(4) 0.079(4) Uani 1 1 d . . .
O119 O 0.4906(4) 0.1610(4) 0.3796(4) 0.083(5) Uani 1 1 d . . .
O120 O 0.2319(5) 0.0000 0.4961(5) 0.092(7) Uani 1 2 d S . .
O121 O 0.4450(4) 0.2750(3) 0.3917(4) 0.081(5) Uani 1 1 d . . .
O122 O 0.4567(4) 0.2469(3) 0.4949(3) 0.072(4) Uani 1 1 d . . .
O123 O 0.3066(4) 0.1931(3) 0.3165(4) 0.080(5) Uani 1 1 d . . .
O124 O 0.3050(4) 0.4108(4) 0.2631(4) 0.083(4) Uani 1 1 d . . .
O125 O 0.5328(4) 0.2042(3) 0.3740(3) 0.068(4) Uani 1 1 d . . .
O126 O 0.3784(3) 0.2138(3) 0.4364(3) 0.070(4) Uani 1 1 d . . .
O127 O 0.4540(4) 0.2682(4) 0.2243(4) 0.076(4) Uani 1 1 d . . .
O128 O 0.3661(4) 0.3654(4) 0.1926(4) 0.087(5) Uani 1 1 d . . .
O129 O 0.2415(6) 0.0000 0.2581(6) 0.096(7) Uani 1 2 d S . .
O130 O 0.2733(4) 0.3354(4) 0.1646(4) 0.084(5) Uani 1 1 d . . .
O131 O 0.3675(4) 0.2604(4) 0.0892(4) 0.097(6) Uani 1 1 d . . .
O132 O 0.3435(4) 0.2831(4) 0.2740(4) 0.077(4) Uani 1 1 d . . .
O133 O 0.4336(4) 0.1939(4) 0.0115(3) 0.078(4) Uani 1 1 d . . .
O134 O 0.3723(4) 0.1493(4) 0.4451(4) 0.084(5) Uani 1 1 d . . .
O135 O 0.4162(4) 0.1424(4) 0.1952(3) 0.079(4) Uani 1 1 d . . .
O136 O 0.2605(4) 0.0446(3) 0.4050(3) 0.074(4) Uani 1 1 d . . .
O137 O 0.3728(4) 0.0986(4) 0.0196(4) 0.096(5) Uani 1 1 d . . .
O138 O 0.2717(4) 0.0860(4) 0.3604(3) 0.083(5) Uani 1 1 d . . .
O139 O 0.3992(4) 0.2755(4) 0.4614(4) 0.089(5) Uani 1 1 d . . .
O140 O 0.5499(4) 0.0555(4) 0.3386(4) 0.090(5) Uani 1 1 d . . .
O141 O 0.3092(5) 0.0000 0.4361(5) 0.078(6) Uani 1 2 d S . .
O142 O 0.3666(4) 0.1274(4) 0.3762(4) 0.082(5) Uani 1 1 d . . .
O143 O 0.4040(4) 0.3094(4) 0.1887(4) 0.096(5) Uani 1 1 d . . .
O144 O 0.3174(4) 0.0585(4) 0.4577(4) 0.090(5) Uani 1 1 d . . .
O145 O 0.2964(4) 0.2541(4) 0.0896(3) 0.079(4) Uani 1 1 d . . .
O146 O 0.6298(6) 0.0000 0.2919(5) 0.088(7) Uani 1 2 d S . .
O147 O 0.3277(4) 0.3505(4) 0.2937(4) 0.089(5) Uani 1 1 d . . .
O148 O 0.2454(4) 0.4456(5) 0.1379(6) 0.126(9) Uani 1 1 d . . .
O149 O 0.2799(4) 0.1942(4) 0.1080(4) 0.089(5) Uani 1 1 d . . .
O150 O 0.4030(3) 0.2257(3) 0.5062(3) 0.073(4) Uani 1 1 d . . .
O151 O 0.3223(5) 0.0000 0.5029(6) 0.096(8) Uani 1 2 d S . .
O152 O 0.5289(4) 0.1025(4) 0.0336(4) 0.095(5) Uani 1 1 d . . .
O153 O 0.2385(4) 0.2795(4) 0.1554(4) 0.086(5) Uani 1 1 d . . .
O154 O 0.2190(4) 0.0509(4) 0.3361(4) 0.092(5) Uani 1 1 d . . .
O155 O 0.3297(4) 0.1002(4) 0.4103(4) 0.089(5) Uani 1 1 d . . .
O156 O 0.4797(4) 0.1005(4) 0.1372(4) 0.099(6) Uani 1 1 d . . .
O157 O 0.2773(4) 0.1068(4) 0.4247(3) 0.079(4) Uani 1 1 d . . .
O158 O 0.6596(4) 0.0619(5) 0.4682(4) 0.103(6) Uani 1 1 d . . .
O159 O 0.5300(4) 0.1708(4) 0.2762(3) 0.082(5) Uani 1 1 d . . .
O160 O 0.6655(4) 0.0883(4) 0.3461(4) 0.088(5) Uani 1 1 d . . .
O161 O 0.3227(5) 0.0000 0.3339(6) 0.081(6) Uani 1 2 d S . .
O162 O 0.2829(4) 0.0854(4) 0.4907(4) 0.087(5) Uani 1 1 d . . .
O163 O 0.3547(4) 0.2360(4) 0.5285(4) 0.096(5) Uani 1 1 d . . .
O164 O 0.3091(4) 0.3856(4) 0.1996(4) 0.080(4) Uani 1 1 d . . .
O165 O 0.2223(5) 0.3392(4) 0.0989(5) 0.123(8) Uani 1 1 d . . .
O166 O 0.2609(4) 0.4595(4) 0.2394(6) 0.106(6) Uani 1 1 d . . .
O167 O 0.3098(4) 0.3611(4) 0.1381(4) 0.089(5) Uani 1 1 d . . .
O168 O 0.6085(3) 0.2261(4) -0.0407(4) 0.089(5) Uani 1 1 d . . .
O169 O 0.4769(4) 0.2357(4) 0.1950(4) 0.084(5) Uani 1 1 d . . .
O170 O 0.3118(4) 0.0364(4) 0.3854(4) 0.094(5) Uani 1 1 d . . .
O171 O 0.3283(5) 0.3098(5) 0.1018(4) 0.115(7) Uani 1 1 d . . .
O172 O 0.3603(4) 0.3909(4) 0.2650(4) 0.080(4) Uani 1 1 d . . .
O173 O 0.6335(4) 0.1416(6) 0.0493(4) 0.124(8) Uani 1 1 d . . .
O174 O 0.5126(4) 0.2412(4) 0.2658(4) 0.090(5) Uani 1 1 d . . .
O175 O 0.4455(4) 0.3214(4) 0.2536(5) 0.107(6) Uani 1 1 d . . .
O176 O 0.3717(7) 0.5000 0.3193(9) 0.122(10) Uani 1 2 d S . .
O177 O 0.2536(4) 0.3862(4) 0.1401(4) 0.096(5) Uani 1 1 d . . .
O178 O 0.7338(4) 0.0900(5) 0.4530(4) 0.098(5) Uani 1 1 d . . .
O179 O 0.2208(4) 0.3526(4) 0.1757(5) 0.108(6) Uani 1 1 d . . .
O180 O 0.2976(4) 0.4562(4) 0.2053(5) 0.092(5) Uani 1 1 d . . .
O181 O 0.3659(4) 0.4328(4) 0.2189(5) 0.093(5) Uani 1 1 d . . .
O182 O 0.4180(5) 0.0805(5) -0.0254(4) 0.121(7) Uani 1 1 d . . .
O183 O 0.2468(4) 0.4113(4) 0.1950(5) 0.106(6) Uani 1 1 d . . .
O184 O 0.2586(5) 0.5000 0.1864(9) 0.120(11) Uani 1 2 d S . .
O185 O 0.4184(4) 0.4140(4) 0.2699(6) 0.116(7) Uani 1 1 d . . .
O186 O 0.3972(4) 0.4724(4) 0.2755(5) 0.096(5) Uani 1 1 d . . .
O187 O 0.5046(5) 0.3054(4) 0.2549(5) 0.104(6) Uani 1 1 d . . .
O188 O 0.2959(5) 0.4305(4) 0.1351(4) 0.106(6) Uani 1 1 d . . .
O189 O 0.3060(4) 0.4588(4) 0.3042(8) 0.135(9) Uani 1 1 d . . .
O190 O 0.6672(4) 0.2413(5) 0.0067(5) 0.119(7) Uani 1 1 d . . .
O191 O 0.5219(5) 0.0860(5) 0.0956(4) 0.127(8) Uani 1 1 d . . .
O192 O 0.4806(5) 0.3010(6) 0.1852(6) 0.142(8) Uani 1 1 d . . .
O193 O 0.3143(6) 0.5000 0.2585(7) 0.092(7) Uani 1 2 d S . .
O194 O 0.3971(5) 0.4218(5) 0.3211(5) 0.126(7) Uani 1 1 d . . .
O195 O 0.3028(5) 0.5000 0.1544(7) 0.093(7) Uani 1 2 d S . .
O196 O 0.5735(4) 0.2034(6) 0.1062(5) 0.137(9) Uani 1 1 d . . .
O197 O 0.2586(4) 0.3875(5) 0.0844(5) 0.106(6) Uiso 1 1 d . . .
O198 O 0.2687(5) 0.3390(5) 0.0714(6) 0.128(7) Uiso 1 1 d . . .
O199 O 0.6002(5) 0.1451(5) 0.1102(6) 0.131(7) Uiso 1 1 d . . .
O200 O 0.5073(6) 0.1812(6) 0.2083(7) 0.154(9) Uiso 1 1 d . . .
O201 O 0.2049(6) 0.4138(6) 0.0861(7) 0.146(8) Uiso 1 1 d . . .
O202 O 0.2072(5) 0.4637(6) 0.1811(6) 0.137(8) Uiso 1 1 d . . .
O203 O 0.2920(5) 0.2962(5) 0.0356(6) 0.134(7) Uiso 1 1 d . . .
O204 O 0.4458(10) 0.5000 0.3315(12) 0.187(16) Uiso 1 2 d S . .
O205 O 0.4186(10) 0.5000 0.2298(12) 0.177(15) Uiso 1 2 d S . .
O206 O 0.6009(4) 0.1917(5) 0.0623(5) 0.107(6) Uiso 1 1 d . . .
O207 O 0.2512(6) 0.4511(6) 0.0769(7) 0.153(9) Uiso 1 1 d . . .
O208 O 0.5177(5) 0.2233(5) 0.1654(6) 0.127(7) Uiso 1 1 d . . .
O209 O 0.4570(6) 0.4670(7) 0.2802(7) 0.166(10) Uiso 1 1 d . . .
O210 O 0.2027(8) 0.3752(8) 0.0255(9) 0.205(13) Uiso 1 1 d . . .
O211 O 0.6644(10) 0.2193(11) 0.0940(11) 0.114(13) Uiso 0.50 1 d P . .
O212 O 0.6210(7) 0.2414(7) 0.1067(8) 0.186(11) Uiso 1 1 d . . .
O213 O 0.6655(11) 0.1691(11) 0.1262(12) 0.135(15) Uiso 0.50 1 d P . .
O214 O 0.6669(9) 0.1951(11) 0.0995(10) 0.108(12) Uiso 0.50 1 d P . .
O215 O 0.6580(10) 0.2500(11) 0.0730(11) 0.113(13) Uiso 0.50 1 d P . .
O216 O 0.2496(10) 0.4172(9) 0.0259(10) 0.126(12) Uiso 0.60 1 d P . .
O217 O 0.2487(10) 0.3573(10) 0.0030(11) 0.119(13) Uiso 0.50 1 d P . .
O218 O 0.2996(9) 0.3518(9) 0.0150(9) 0.064(10) Uiso 0.40 1 d P . .
O219 O 0.3196(16) 0.3881(17) 0.0820(18) 0.069(19) Uiso 0.20 1 d P . .
O220 O 0.2840(4) 0.3750(3) 0.0402(3) 0.019(3) Uiso 0.80 1 d P . .
O221 O 0.2734(16) 0.4195(14) 0.0300(16) 0.14(2) Uiso 0.40 1 d P . .
O231 O 0.2206(15) 0.4614(15) 0.0064(17) 0.21(2) Uiso 0.55 1 d P . .
O232 O 0.3047(12) 0.4585(11) 0.0586(13) 0.156(16) Uiso 0.55 1 d P . .
O233 O 0.2781(10) 0.4660(10) -0.0033(11) 0.135(14) Uiso 0.55 1 d P . .
O234 O 0.2579(11) 0.5000 0.0423(13) 0.227(19) Uiso 1.10 2 d SP . .
O235 O 0.6788(12) 0.3203(12) 0.0678(14) 0.101(16) Uiso 0.35 1 d P . .
O236 O 0.6491(17) 0.3008(17) 0.010(2) 0.14(2) Uiso 0.35 1 d P . .
O237 O 0.7164(7) 0.2630(7) 0.0771(8) 0.041(8) Uiso 0.35 1 d P . .
O238 O 0.2602(11) 0.3151(11) -0.0360(13) 0.050(12) Uiso 0.25 1 d P . .
O239 O 0.3094(6) 0.3392(6) 0.0080(6) 0.041(6) Uiso 0.50 1 d P . .
O240 O 0.2534(14) 0.3570(15) -0.0605(16) 0.080(17) Uiso 0.25 1 d P . .
O241 O 0.5755(9) 0.2263(10) 0.1672(11) 0.068(11) Uiso 0.35 1 d P . .
O242 O 0.5667(9) 0.2470(10) 0.1511(10) 0.077(11) Uiso 0.40 1 d P . .
O243 O 0.6095(9) 0.2187(8) 0.1524(10) 0.053(11) Uiso 0.50 1 d P . .
O244 O 0.5758(11) 0.2648(11) 0.1120(13) 0.074(17) Uiso 0.45 1 d P . .
O245 O 0.4945(10) 0.3168(11) 0.3160(12) 0.174(16) Uiso 0.65 1 d P . .
O246 O 0.4820(7) 0.3629(8) 0.2298(9) 0.118(10) Uiso 0.65 1 d P . .
O247 O 0.5263(13) 0.3603(14) 0.2849(15) 0.22(2) Uiso 0.65 1 d P . .
O248 O 0.4687(8) 0.3758(8) 0.2826(9) 0.124(11) Uiso 0.63 1 d P . .
O249 O 0.5779(13) 0.2298(12) 0.2154(14) 0.094(14) Uiso 0.40 1 d P . .
O250 O 0.5325(9) 0.2856(9) 0.1545(10) 0.168(13) Uiso 0.80 1 d P . .
O251 O 0.5835(10) 0.2901(11) 0.2051(12) 0.094(13) Uiso 0.40 1 d P . .
O252 O 0.5886(8) 0.2518(8) 0.0362(9) 0.194(12) Uiso 1 1 d . . .
O253 O 0.4728(12) 0.4176(12) 0.3346(15) 0.186(19) Uiso 0.60 1 d P . .
O254 O 0.4585(9) 0.4250(9) 0.2384(11) 0.125(12) Uiso 0.60 1 d P . .
O255 O 0.5569(16) 0.2715(15) 0.0879(19) 0.101(18) Uiso 0.30 1 d P . .
O256 O 0.6497(9) 0.2684(10) 0.0579(11) 0.104(12) Uiso 0.50 1 d P . .
O257 O 0.3232(8) 0.3210(8) 0.0104(8) 0.030(8) Uiso 0.30 1 d P . .
O258 O 0.5917(11) 0.2694(12) 0.2198(12) 0.098(13) Uiso 0.40 1 d P . .
O259 O 0.6286(16) 0.2089(15) 0.1712(18) 0.053(16) Uiso 0.20 1 d P . .
O260 O 0.6136(14) 0.2818(14) 0.1518(15) 0.137(19) Uiso 0.40 1 d P . .
O261 O 0.6274(16) 0.2396(17) 0.1721(18) 0.12(2) Uiso 0.30 1 d P . .
O262 O 0.5039(16) 0.4236(16) 0.3046(17) 0.20(2) Uiso 0.50 1 d P . .
O263 O 0.5713(10) 0.2116(11) 0.2275(11) 0.091(12) Uiso 0.40 1 d P . .
O301 O 0.6491(5) 0.1152(5) 0.5129(5) 0.111(6) Uiso 1 1 d . . .
O302 O 0.3425(6) 0.3055(5) 0.3447(6) 0.066(6) Uiso 0.65 1 d P . .
O303 O 0.3206(4) 0.2070(4) 0.2571(4) 0.084(5) Uiso 1 1 d . . .
O304 O 0.4519(5) 0.1119(5) 0.3279(6) 0.122(7) Uiso 1 1 d . . .
O305 O 0.6440(8) 0.0000 0.4270(9) 0.141(11) Uiso 1 2 d S . .
O306 O 0.5194(7) 0.0000 0.3141(8) 0.127(10) Uiso 1 2 d S . .
O307 O 0.4196(6) 0.0706(6) 0.1558(7) 0.043(7) Uiso 0.40 1 d P . .
O308 O 0.5307(6) 0.1841(6) 0.4498(7) 0.152(9) Uiso 1 1 d . . .
O309 O 0.4928(6) 0.2682(6) 0.0886(7) 0.161(9) Uiso 1 1 d . . .
O310 O 0.4390(7) 0.2944(7) 0.1149(8) 0.174(10) Uiso 1 1 d . . .
O311 O 0.2696(6) 0.1244(7) 0.2347(7) 0.166(10) Uiso 1 1 d . . .
O312 O 0.5309(6) 0.1226(7) 0.2082(7) 0.166(10) Uiso 1 1 d . . .
O313 O 0.2837(7) 0.2403(8) 0.0184(8) 0.080(9) Uiso 0.50 1 d P . .
O314 O 0.3994(8) 0.2947(8) 0.3328(9) 0.199(12) Uiso 1 1 d . . .
O315 O 0.2288(6) 0.2044(7) 0.1392(7) 0.164(10) Uiso 1 1 d . . .
O316 O 0.1922(19) 0.5000 0.105(2) 0.17(3) Uiso 0.50 2 d SP . .
O317 O 0.5937(13) 0.0807(13) 0.1064(14) 0.163(19) Uiso 0.50 1 d P . .
O318 O 0.1867(8) 0.2871(8) 0.1715(9) 0.196(12) Uiso 1 1 d . . .
O319 O 0.3103(8) 0.0902(8) 0.0362(9) 0.208(13) Uiso 1 1 d . . .
O320 O 0.1710(10) 0.3955(10) 0.1925(11) 0.252(17) Uiso 1 1 d . . .
O321 O 0.5188(10) 0.2490(10) -0.0065(11) 0.126(14) Uiso 0.50 1 d P . .
O322 O 0.3573(9) 0.4073(10) 0.3538(11) 0.116(12) Uiso 0.50 1 d P . .
O323 O 0.3651(10) 0.4714(11) 0.1623(12) 0.132(15) Uiso 0.50 1 d P . .
O324 O 0.2615(10) 0.2134(10) 0.2097(11) 0.125(14) Uiso 0.50 1 d P . .
O325 O 0.2960(11) 0.3902(12) 0.3397(13) 0.146(16) Uiso 0.50 1 d P . .
O326 O 0.2845(17) 0.0000 0.151(2) 0.16(3) Uiso 0.50 2 d SP . .
O327 O 0.5000 0.0339(19) 0.0000 0.16(3) Uiso 0.50 2 d SP . .
O328 O 0.5793(11) 0.2195(11) 0.2900(13) 0.143(16) Uiso 0.50 1 d P . .
O329 O 0.2200(16) 0.5000 0.2597(18) 0.14(2) Uiso 0.50 2 d SP . .
O330 O 0.3915(12) 0.3331(13) 0.1209(14) 0.159(18) Uiso 0.50 1 d P . .
O331 O 0.2618(12) 0.2885(12) 0.2574(13) 0.147(17) Uiso 0.50 1 d P . .
O332 O 0.2349(13) 0.3954(13) 0.2627(14) 0.163(19) Uiso 0.50 1 d P . .
O333 O 0.240(2) 0.0000 0.191(2) 0.20(3) Uiso 0.50 2 d SP . .
O334 O 0.5549(10) 0.1178(11) 0.1643(12) 0.131(14) Uiso 0.50 1 d P . .
O335 O 0.3642(18) 0.0000 0.122(2) 0.17(3) Uiso 0.50 2 d SP . .
O336 O 0.1697(12) 0.3955(12) 0.1257(13) 0.153(17) Uiso 0.50 1 d P . .
O337 O 0.3402(4) 0.0698(4) 0.3495(5) 0.093(5) Uiso 1 1 d . . .
O338 O 0.4234(13) 0.3694(14) 0.1713(15) 0.17(2) Uiso 0.50 1 d P . .
O339 O 0.3166(13) 0.0520(13) 0.1382(15) 0.167(19) Uiso 0.50 1 d P . .
O340 O 0.5111(13) -0.0429(13) 0.1911(15) 0.17(2) Uiso 0.50 1 d P . .
O341 O 0.2767(8) 0.2157(9) 0.0211(9) 0.092(10) Uiso 0.50 1 d P . .
O342 O 0.2212(8) 0.5000 0.0854(9) 0.146(12) Uiso 1 2 d S . .
O343 O 0.3250(8) 0.2947(7) 0.3326(8) 0.072(8) Uiso 0.50 1 d P . .
O344 O 0.2338(14) 0.1705(14) 0.2359(16) 0.18(2) Uiso 0.50 1 d P . .
O345 O 0.4462(13) 0.3195(13) 0.4446(15) 0.166(19) Uiso 0.50 1 d P . .
O346 O 0.5977(12) 0.2899(13) -0.0460(14) 0.159(18) Uiso 0.50 1 d P . .
O347 O 0.3603(14) 0.0774(14) 0.0997(16) 0.18(2) Uiso 0.50 1 d P . .
O348 O 0.1554(14) 0.4464(14) 0.0404(16) 0.18(2) Uiso 0.50 1 d P . .
O349 O 0.6385(14) 0.1171(15) 0.2734(16) 0.19(2) Uiso 0.50 1 d P . .
O404 O 0.5290(11) 0.0682(11) 0.3871(12) 0.030(12) Uiso 0.20 1 d P . .
O405 O 0.5635(18) 0.0956(19) 0.439(2) 0.08(2) Uiso 0.20 1 d P . .
O406 O 0.4080(13) 0.1087(13) 0.4314(14) 0.043(14) Uiso 0.20 1 d P . .
O407 O 0.4259(17) 0.1115(17) 0.4116(18) 0.069(19) Uiso 0.20 1 d P . .
O408 O 0.4555(18) 0.1262(18) 0.423(2) 0.08(2) Uiso 0.20 1 d P . .
O411 O 0.3572(19) 0.027(2) 0.443(2) 0.09(2) Uiso 0.20 1 d P . .
O412 O 0.361(2) 0.018(2) 0.481(3) 0.11(3) Uiso 0.20 1 d P . .
O414 O 0.4009(13) 0.0000 0.3507(14) 0.079(15) Uiso 0.40 2 d SP . .
S1 S 0.5998(7) 0.0827(7) 0.4171(8) 0.070(8) Uiso 0.20 1 d P . .
S2 S 0.5764(9) 0.0632(9) 0.3795(10) 0.098(11) Uiso 0.20 1 d P . .
S3 S 0.5431(11) 0.1177(11) 0.3860(12) 0.118(13) Uiso 0.20 1 d P . .
S4 S 0.5409(5) 0.0852(5) 0.3616(6) 0.042(5) Uiso 0.20 1 d P . .
S5 S 0.5777(6) 0.1172(6) 0.4203(7) 0.061(7) Uiso 0.20 1 d P . .
S6 S 0.3865(5) 0.1369(5) 0.4165(5) 0.034(5) Uiso 0.20 1 d P . .
S7 S 0.4065(7) 0.1378(7) 0.3889(8) 0.072(8) Uiso 0.20 1 d P . .
S8 S 0.4403(8) 0.1572(8) 0.4051(8) 0.078(8) Uiso 0.20 1 d P . .
S9 S 0.4433(8) 0.1702(8) 0.4472(9) 0.087(9) Uiso 0.20 1 d P . .
S10 S 0.4115(11) 0.1580(11) 0.4546(12) 0.121(14) Uiso 0.20 1 d P . .
S11 S 0.3245(8) 0.0343(8) 0.4308(9) 0.088(9) Uiso 0.20 1 d P . .
S12 S 0.3267(8) 0.0204(8) 0.4716(9) 0.086(9) Uiso 0.20 1 d P . .
S13 S 0.3225(9) 0.0000 0.4038(10) 0.059(9) Uiso 0.20 2 d SP . .
S14 S 0.3782(4) 0.0000 0.3144(5) 0.053(4) Uiso 0.40 2 d SP . .
S15 S 0.3978(8) 0.0335(9) 0.3075(9) 0.061(9) Uiso 0.15 1 d P . .
S16 S 0.4323(11) 0.0209(11) 0.3015(12) 0.089(13) Uiso 0.15 1 d P . .

loop_
_atom_site_aniso_label
_atom_site_aniso_U_11
_atom_site_aniso_U_22
_atom_site_aniso_U_33
_atom_site_aniso_U_23
_atom_site_aniso_U_13
_atom_site_aniso_U_12
Mo1 0.0758(18) 0.0568(16) 0.0407(14) 0.000 0.0205(13) 0.000
Mo2 0.068(6) 0.098(3) 0.042(2) 0.000 0.021(2) 0.000
Mo3 0.0736(13) 0.0608(12) 0.0488(11) -0.0002(9) 0.0214(9) 0.0020(10)
Mo4 0.077(2) 0.070(3) 0.0369(15) -0.0029(12) 0.0142(13) 0.0154(19)
Mo5 0.0828(14) 0.0599(12) 0.0380(10) -0.0014(8) 0.0127(9) 0.0065(10)
Mo6 0.0780(14) 0.0867(14) 0.0359(10) 0.0015(9) 0.0175(9) -0.0100(11)
Mo7 0.0771(13) 0.0600(12) 0.0449(10) 0.0024(8) 0.0240(9) -0.0011(10)
Mo8 0.089(2) 0.060(3) 0.0363(15) -0.0032(13) 0.0108(13) 0.0055(18)
Mo9 0.0801(13) 0.0733(13) 0.0324(9) 0.0029(8) 0.0131(9) -0.0046(10)
Mo10 0.078(2) 0.071(2) 0.0352(19) 0.0025(14) 0.0111(13) -0.0138(19)
Mo11 0.0758(14) 0.1051(17) 0.0499(12) -0.0074(11) 0.0168(10) -0.0036(12)
Mo12 0.078(2) 0.068(3) 0.0389(18) -0.0047(16) 0.0142(16) 0.007(2)
Mo13 0.0811(14) 0.0596(12) 0.0370(10) -0.0001(8) 0.0130(9) 0.0000(10)
Mo14 0.071(2) 0.091(2) 0.0411(18) 0.0009(14) 0.0156(13) -0.019(2)
Mo15 0.071(2) 0.083(2) 0.033(2) 0.0008(15) 0.0207(15) -0.011(2)
Mo16 0.064(4) 0.056(4) 0.022(6) 0.000 0.014(4) 0.000
Mo17 0.081(4) 0.0900(19) 0.0458(16) 0.0001(12) 0.0237(18) 0.0068(15)
Mo18 0.088(2) 0.065(4) 0.0385(19) -0.0080(18) 0.0101(16) -0.003(2)
Mo19 0.064(5) 0.088(2) 0.046(2) 0.000 0.019(2) 0.000
Mo20 0.074(4) 0.0790(18) 0.0418(15) -0.0010(11) 0.0185(16) 0.0040(14)
Mo21 0.0850(15) 0.1172(19) 0.0495(12) -0.0163(12) 0.0248(11) -0.0161(13)
Mo22 0.0734(15) 0.0653(14) 0.1047(18) 0.0123(12) 0.0091(13) -0.0047(11)
Mo23 0.1116(18) 0.0937(16) 0.0405(11) 0.0119(10) 0.0322(11) 0.0102(13)
Mo24 0.1050(18) 0.0722(15) 0.0732(15) 0.0244(12) -0.0155(13) -0.0122(13)
Mo25 0.0890(16) 0.0710(14) 0.0800(15) 0.0084(11) 0.0251(12) 0.0026(12)
Mo26 0.128(2) 0.1011(18) 0.0459(12) -0.0024(11) 0.0429(13) -0.0209(15)
Mo27 0.0798(14) 0.0749(14) 0.0678(13) 0.0039(10) 0.0238(11) -0.0065(11)
Mo28 0.077(2) 0.067(2) 0.109(3) 0.000 0.0166(19) 0.000
Mo29 0.068(3) 0.083(3) 0.063(8) 0.000 0.013(3) 0.000
Mo30 0.0744(15) 0.0682(14) 0.1111(19) 0.0035(13) 0.0198(13) 0.0031(11)
Mo31 0.0836(15) 0.0977(16) 0.0407(11) 0.0131(10) 0.0094(10) -0.0206(12)
Mo32 0.116(2) 0.124(2) 0.0479(13) -0.0248(13) 0.0278(13) -0.0086(16)
Mo33 0.131(2) 0.1144(19) 0.0446(12) 0.0160(12) 0.0407(13) 0.0299(16)
Mo34 0.0916(16) 0.1064(18) 0.0456(12) -0.0030(11) 0.0235(11) -0.0222(13)
Mo35 0.0922(18) 0.0724(16) 0.129(2) 0.0013(15) 0.0434(17) 0.0029(13)
Mo36 0.161(3) 0.0776(19) 0.090(2) 0.0258(15) -0.014(2) -0.0237(18)
Mo37 0.0785(15) 0.146(2) 0.0345(11) -0.0135(12) 0.0156(10) 0.0170(14)
Mo38 0.076(2) 0.073(2) 0.105(5) 0.0093(18) 0.018(2) -0.0015(15)
Mo39 0.083(3) 0.110(4) 0.069(4) -0.004(4) 0.027(3) -0.016(3)
Mo40 0.0879(17) 0.167(3) 0.0586(14) -0.0422(15) 0.0290(13) -0.0028(17)
Mo41 0.079(3) 0.080(3) 0.213(5) 0.000 0.041(3) 0.000
Mo42 0.132(2) 0.117(2) 0.0562(14) 0.0325(13) 0.0103(14) -0.0198(17)
Mo43 0.0820(14) 0.0914(15) 0.0416(11) 0.0149(10) 0.0109(10) -0.0016(12)
Mo44 0.1034(17) 0.0968(16) 0.0420(11) 0.0024(10) 0.0321(11) -0.0171(13)
Mo45 0.0880(16) 0.0868(16) 0.0539(12) 0.0195(11) 0.0089(11) -0.0191(12)
Mo46 0.0777(14) 0.0857(15) 0.0536(12) 0.0050(10) 0.0133(10) -0.0097(11)
Mo47 0.0750(14) 0.0656(13) 0.0610(12) 0.0149(10) 0.0102(10) -0.0064(10)
Mo48 0.0836(14) 0.0716(13) 0.0518(12) 0.0132(9) 0.0201(10) 0.0017(11)
Mo49 0.0719(13) 0.0814(14) 0.0372(10) 0.0026(9) 0.0147(9) -0.0039(10)
Mo50 0.0916(15) 0.0760(13) 0.0370(10) 0.0055(9) 0.0253(10) -0.0074(11)
Mo51 0.0762(13) 0.0669(12) 0.0408(10) 0.0100(8) 0.0188(9) -0.0059(10)
Mo52 0.104(3) 0.099(3) 0.079(3) -0.049(3) 0.030(3) -0.012(3)
Mo53 0.123(9) 0.091(8) 0.061(6) -0.013(5) 0.042(5) -0.016(7)
Mo54 0.337(14) 0.182(8) 0.121(5) 0.091(5) 0.087(7) 0.037(8)
Mo62 0.107(8) 0.046(4) 0.054(5) -0.005(3) 0.027(5) -0.002(5)
Mo65 0.074(5) 0.166(9) 0.077(6) -0.065(6) 0.040(5) -0.037(7)
Mo66 0.106(7) 0.116(7) 0.112(8) -0.060(6) 0.067(6) -0.041(6)
Mo67 0.097(9) 0.152(16) 0.086(10) -0.050(10) 0.053(9) -0.035(12)
Mo68 0.122(10) 0.104(8) 0.093(8) -0.043(6) 0.071(8) -0.037(8)
Mo69 0.067(3) 0.085(4) 0.101(5) -0.025(3) 0.014(3) 0.001(3)
Mo71 0.063(4) 0.070(4) 0.165(8) -0.023(4) 0.023(4) -0.005(3)
V1 0.118(5) 0.054(3) 0.083(4) 0.000 0.069(4) 0.000
V2 0.096(3) 0.124(4) 0.029(2) 0.004(2) 0.006(2) -0.021(3)
V3 0.081(4) 0.085(4) 0.077(4) 0.000 -0.010(3) 0.000
V4 0.084(4) 0.140(6) 0.028(3) 0.000 0.004(3) 0.000
V5 0.079(3) 0.103(3) 0.056(2) -0.025(2) 0.009(2) -0.006(2)
V6 0.131(4) 0.088(3) 0.050(2) -0.020(2) 0.045(2) -0.030(3)
V7 0.118(4) 0.093(3) 0.041(2) -0.004(2) 0.005(2) 0.014(3)
V8 0.071(3) 0.072(3) 0.123(4) -0.035(3) 0.025(3) -0.006(2)
V9 0.076(2) 0.053(2) 0.0431(19) -0.0073(15) 0.0253(18) -0.0056(18)
K1 0.085(3) 0.062(3) 0.043(3) 0.002(2) 0.016(2) -0.001(2)
K2 0.158(13) 0.118(11) 0.091(9) 0.014(8) 0.049(9) -0.012(10)
K3 0.152(7) 0.129(6) 0.095(5) -0.008(4) 0.047(5) -0.008(5)
K4 0.089(7) 0.095(8) 0.040(5) -0.004(5) 0.018(5) 0.002(6)
K5 0.085(11) 0.117(13) 0.042(8) 0.000 0.008(7) 0.000
K6 0.132(9) 0.144(10) 0.118(8) 0.000 0.046(7) 0.000
K7 0.113(11) 0.101(10) 0.118(11) 0.009(8) 0.001(9) 0.019(8)
K8 0.119(10) 0.128(11) 0.055(7) -0.010(7) 0.019(7) 0.008(8)
K9 0.18(4) 0.12(3) 0.058(19) 0.010(19) 0.07(2) 0.00(3)
K10 0.109(16) 0.13(2) 0.045(11) -0.005(12) 0.038(10) 0.013(14)
O1 0.078(14) 0.040(11) 0.062(12) 0.000 0.021(10) 0.000
O2 0.098(15) 0.050(11) 0.033(10) 0.000 0.023(10) 0.000
O3 0.079(10) 0.066(9) 0.054(9) 0.007(7) 0.021(7) -0.009(7)
O4 0.081(10) 0.056(8) 0.051(8) 0.013(6) 0.018(7) 0.002(7)
O5 0.083(11) 0.106(12) 0.058(9) 0.015(8) 0.032(8) 0.009(9)
O6 0.076(10) 0.064(9) 0.049(8) 0.003(7) 0.014(7) -0.007(7)
O7 0.105(12) 0.074(10) 0.028(7) 0.000(6) 0.018(7) -0.009(8)
O8 0.104(13) 0.099(12) 0.052(9) 0.008(8) 0.026(9) -0.007(10)
O9 0.092(11) 0.085(11) 0.050(9) -0.005(7) 0.033(8) -0.002(9)
O10 0.062(9) 0.090(11) 0.053(9) 0.011(8) 0.008(7) -0.006(8)
O11 0.122(13) 0.068(10) 0.059(9) 0.003(7) 0.048(9) -0.010(9)
O12 0.084(10) 0.072(9) 0.030(7) -0.001(6) 0.005(7) -0.005(8)
O13 0.070(9) 0.095(11) 0.033(7) 0.001(7) 0.009(7) -0.017(8)
O14 0.100(11) 0.059(9) 0.046(8) 0.017(6) 0.027(8) 0.006(8)
O15 0.087(10) 0.062(9) 0.055(9) 0.001(7) 0.021(8) 0.003(8)
O16 0.107(12) 0.056(9) 0.029(7) -0.002(6) 0.011(7) 0.005(8)
O17 0.077(9) 0.065(9) 0.032(7) -0.002(6) 0.014(7) -0.002(7)
O18 0.084(10) 0.054(9) 0.071(10) 0.012(7) 0.027(8) -0.001(7)
O19 0.085(10) 0.083(10) 0.042(8) 0.005(7) 0.020(7) 0.012(8)
O20 0.088(11) 0.102(12) 0.039(8) -0.003(7) 0.033(7) -0.017(9)
O21 0.101(12) 0.112(13) 0.053(9) -0.010(8) 0.039(9) -0.034(10)
O22 0.086(10) 0.049(8) 0.043(8) 0.002(6) 0.021(7) 0.001(7)
O23 0.108(11) 0.053(8) 0.042(8) 0.008(6) 0.035(8) 0.003(8)
O24 0.112(12) 0.069(10) 0.033(8) 0.021(7) 0.003(8) -0.003(8)
O25 0.095(10) 0.053(8) 0.040(7) 0.005(6) 0.030(7) 0.008(7)
O26 0.074(10) 0.082(10) 0.044(8) 0.006(7) 0.023(7) -0.001(8)
O27 0.077(10) 0.091(11) 0.044(8) 0.003(7) 0.020(7) -0.015(8)
O28 0.071(9) 0.085(10) 0.042(8) -0.006(7) 0.011(7) 0.021(8)
O29 0.069(9) 0.064(9) 0.065(9) -0.002(7) 0.025(8) 0.004(7)
O30 0.070(9) 0.070(9) 0.034(7) -0.011(6) 0.002(6) -0.011(7)
O31 0.091(16) 0.090(16) 0.064(14) 0.000 0.028(12) 0.000
O32 0.077(10) 0.077(10) 0.055(9) 0.014(7) 0.025(8) -0.001(8)
O33 0.088(11) 0.098(12) 0.045(8) 0.013(8) 0.030(8) 0.009(9)
O34 0.078(10) 0.088(11) 0.047(8) 0.006(7) 0.016(7) -0.004(8)
O35 0.099(12) 0.073(10) 0.059(9) 0.009(7) 0.031(8) 0.018(9)
O36 0.090(10) 0.072(9) 0.037(7) 0.008(6) 0.019(7) -0.015(8)
O37 0.094(11) 0.099(12) 0.045(8) 0.016(8) 0.029(8) 0.018(9)
O38 0.087(11) 0.075(10) 0.045(8) 0.022(7) 0.014(7) -0.014(8)
O39 0.071(11) 0.21(2) 0.051(10) 0.007(12) 0.003(8) 0.021(12)
O40 0.073(9) 0.077(10) 0.040(8) 0.011(7) 0.020(7) -0.002(7)
O41 0.078(11) 0.099(13) 0.091(12) -0.014(9) 0.040(10) -0.005(9)
O42 0.067(9) 0.084(10) 0.033(7) 0.007(6) 0.013(6) -0.008(7)
O43 0.107(13) 0.100(12) 0.044(9) 0.009(8) 0.020(8) -0.012(10)
O44 0.070(13) 0.059(12) 0.052(12) 0.000 0.020(10) 0.000
O45 0.090(11) 0.079(10) 0.042(8) 0.010(7) 0.017(7) 0.015(8)
O46 0.085(10) 0.050(8) 0.049(8) 0.010(6) 0.011(7) -0.005(7)
O47 0.074(14) 0.076(14) 0.064(13) 0.000 0.020(11) 0.000
O48 0.085(10) 0.089(11) 0.036(8) -0.007(7) 0.015(7) -0.010(8)
O49 0.078(10) 0.084(11) 0.046(8) -0.003(7) 0.012(7) 0.002(8)
O50 0.084(10) 0.083(10) 0.042(8) 0.004(7) 0.021(7) 0.011(8)
O51 0.083(11) 0.094(11) 0.046(8) -0.007(8) 0.019(8) -0.004(9)
O52 0.099(11) 0.068(9) 0.032(7) 0.010(6) 0.021(7) -0.001(8)
O53 0.083(10) 0.058(8) 0.037(7) -0.008(6) 0.018(7) -0.006(7)
O54 0.094(11) 0.072(10) 0.046(8) 0.001(7) 0.037(8) -0.013(8)
O55 0.098(12) 0.107(12) 0.041(8) 0.003(8) 0.027(8) -0.023(10)
O56 0.112(13) 0.098(12) 0.049(9) 0.002(8) 0.032(9) 0.010(10)
O57 0.074(10) 0.078(10) 0.045(8) -0.013(7) 0.019(7) -0.001(8)
O58 0.099(12) 0.083(11) 0.044(8) -0.002(7) 0.025(8) -0.003(9)
O59 0.113(13) 0.068(10) 0.064(10) 0.000(8) 0.032(9) -0.003(9)
O60 0.100(14) 0.128(16) 0.079(12) 0.013(11) -0.010(10) -0.002(12)
O61 0.094(12) 0.065(10) 0.089(12) -0.007(8) 0.031(9) -0.006(8)
O62 0.082(10) 0.084(11) 0.042(8) 0.004(7) 0.012(7) 0.020(8)
O63 0.133(15) 0.082(11) 0.061(10) 0.008(8) 0.037(10) -0.014(10)
O64 0.082(11) 0.154(16) 0.025(7) -0.012(8) 0.017(7) 0.026(10)
O65 0.086(11) 0.094(12) 0.052(9) -0.004(8) 0.015(8) -0.021(9)
O67 0.085(10) 0.069(9) 0.047(8) 0.009(7) 0.020(7) -0.003(8)
O68 0.079(10) 0.096(12) 0.047(9) -0.005(8) 0.011(8) -0.019(9)
O69 0.093(12) 0.107(13) 0.054(10) 0.001(9) -0.001(9) 0.012(10)
O70 0.089(12) 0.098(13) 0.086(12) -0.004(9) 0.039(10) 0.003(10)
O71 0.082(10) 0.064(9) 0.046(8) 0.001(7) 0.022(7) 0.002(7)
O72 0.13(2) 0.044(12) 0.083(16) 0.000 0.031(14) 0.000
O73 0.082(11) 0.098(12) 0.061(9) -0.006(8) 0.039(8) -0.018(9)
O74 0.090(11) 0.112(13) 0.038(8) 0.002(8) 0.011(8) 0.002(9)
O75 0.096(12) 0.098(12) 0.058(10) -0.006(8) 0.030(9) -0.018(9)
O76 0.078(10) 0.060(9) 0.051(8) 0.000(7) 0.023(7) -0.005(7)
O77 0.092(11) 0.083(11) 0.037(8) 0.001(7) 0.011(7) 0.005(8)
O78 0.138(15) 0.077(11) 0.056(9) 0.004(8) 0.048(10) -0.006(10)
O79 0.078(10) 0.101(12) 0.043(8) -0.001(7) 0.025(7) 0.008(8)
O80 0.077(10) 0.092(11) 0.040(8) -0.001(7) 0.014(7) -0.002(8)
O81 0.090(16) 0.087(15) 0.047(12) 0.000 0.034(11) 0.000
O82 0.084(12) 0.177(19) 0.054(10) -0.053(11) 0.019(9) -0.029(12)
O83 0.11(2) 0.096(17) 0.062(14) 0.000 0.032(13) 0.000
O84 0.105(12) 0.080(10) 0.032(8) 0.000(7) 0.015(8) -0.011(9)
O85 0.085(10) 0.064(9) 0.044(8) -0.001(7) 0.008(7) 0.011(8)
O86 0.081(11) 0.082(11) 0.056(9) 0.018(8) -0.006(8) -0.020(8)
O87 0.088(11) 0.099(12) 0.044(8) -0.003(8) 0.012(8) -0.021(9)
O88 0.083(11) 0.122(13) 0.041(8) 0.005(8) 0.031(8) 0.034(9)
O89 0.077(15) 0.070(15) 0.101(18) 0.000 0.019(13) 0.000
O90 0.086(11) 0.095(11) 0.032(8) -0.003(7) 0.003(7) 0.008(9)
O91 0.098(11) 0.061(9) 0.044(8) 0.004(7) 0.012(8) 0.020(8)
O92 0.091(12) 0.126(14) 0.033(8) -0.008(8) 0.008(8) 0.021(10)
O93 0.110(13) 0.087(12) 0.063(10) -0.005(8) 0.025(9) 0.026(10)
O94 0.093(12) 0.123(14) 0.044(9) 0.010(8) 0.028(8) 0.004(10)
O95 0.088(12) 0.135(16) 0.091(12) -0.065(11) 0.044(10) -0.040(11)
O96 0.094(11) 0.094(11) 0.051(9) -0.004(8) 0.032(8) -0.017(9)
O97 0.088(11) 0.062(10) 0.106(13) 0.005(9) 0.038(10) 0.003(8)
O98 0.080(10) 0.086(11) 0.038(8) 0.000(7) 0.011(7) 0.002(8)
O99 0.084(10) 0.100(12) 0.040(8) 0.007(7) 0.030(7) -0.011(9)
O100 0.090(12) 0.117(14) 0.063(10) -0.010(9) 0.012(9) 0.033(10)
O101 0.082(10) 0.068(9) 0.052(8) -0.006(7) 0.031(8) 0.005(8)
O102 0.082(14) 0.089(15) 0.037(11) 0.000 0.021(10) 0.000
O103 0.071(9) 0.081(10) 0.043(8) 0.011(7) 0.008(7) -0.018(8)
O104 0.090(10) 0.057(8) 0.038(7) 0.004(6) 0.020(7) 0.002(7)
O105 0.078(10) 0.105(12) 0.032(7) 0.015(7) 0.014(7) -0.002(9)
O106 0.080(10) 0.095(11) 0.045(8) 0.018(8) 0.018(7) 0.002(8)
O107 0.080(10) 0.079(10) 0.046(8) -0.002(7) 0.021(7) -0.002(8)
O108 0.117(13) 0.085(11) 0.058(9) 0.010(8) 0.043(9) -0.008(10)
O109 0.100(16) 0.062(13) 0.038(11) 0.000 0.018(11) 0.000
O110 0.090(11) 0.093(11) 0.043(8) 0.004(7) 0.032(8) -0.007(9)
O111 0.076(10) 0.107(12) 0.054(9) 0.007(8) 0.018(8) -0.009(9)
O112 0.059(9) 0.117(13) 0.049(9) 0.002(8) 0.007(7) -0.013(9)
O113 0.090(11) 0.071(9) 0.039(8) -0.004(7) 0.017(7) -0.007(8)
O114 0.081(10) 0.069(10) 0.061(10) 0.018(8) -0.002(8) 0.003(8)
O115 0.113(13) 0.119(14) 0.058(10) 0.003(9) 0.040(10) -0.035(11)
O116 0.123(14) 0.087(11) 0.052(9) 0.003(8) 0.032(9) 0.021(10)
O117 0.088(11) 0.079(10) 0.033(7) 0.011(7) 0.003(7) -0.005(8)
O118 0.117(13) 0.060(9) 0.048(9) -0.002(7) 0.019(8) 0.007(9)
O119 0.096(12) 0.081(11) 0.072(10) 0.024(8) 0.032(9) 0.008(9)
O120 0.074(16) 0.14(2) 0.054(14) 0.000 0.013(11) 0.000
O121 0.114(13) 0.055(9) 0.064(10) 0.001(7) 0.024(9) 0.002(8)
O122 0.091(11) 0.070(10) 0.046(8) -0.011(7) 0.017(8) 0.005(8)
O123 0.098(12) 0.066(10) 0.061(9) 0.009(7) 0.014(8) 0.029(8)
O124 0.098(12) 0.073(10) 0.080(11) 0.002(8) 0.036(9) 0.002(9)
O125 0.101(11) 0.058(9) 0.040(8) 0.000(6) 0.022(7) -0.004(8)
O126 0.090(11) 0.074(10) 0.035(8) -0.004(7) 0.012(7) 0.011(8)
O127 0.084(11) 0.085(11) 0.057(9) -0.010(8) 0.024(8) -0.004(8)
O128 0.100(12) 0.097(12) 0.056(9) 0.006(8) 0.020(9) -0.033(10)
O129 0.12(2) 0.088(17) 0.068(15) 0.000 0.017(14) 0.000
O130 0.089(11) 0.066(10) 0.080(11) 0.020(8) 0.012(9) -0.010(8)
O131 0.129(15) 0.111(13) 0.036(8) 0.023(8) 0.014(9) -0.022(11)
O132 0.092(11) 0.084(11) 0.051(9) 0.012(8) 0.024(8) 0.008(9)
O133 0.082(11) 0.098(12) 0.045(8) 0.021(8) 0.012(8) -0.003(9)
O134 0.103(12) 0.074(11) 0.084(11) 0.013(8) 0.044(10) 0.016(9)
O135 0.123(13) 0.079(10) 0.040(8) 0.010(7) 0.036(8) 0.000(9)
O136 0.096(11) 0.078(10) 0.050(9) -0.001(7) 0.032(8) 0.001(8)
O137 0.119(14) 0.118(14) 0.063(10) -0.003(9) 0.049(10) -0.023(11)
O138 0.131(14) 0.073(10) 0.040(8) -0.002(7) 0.028(9) 0.002(9)
O139 0.126(14) 0.063(10) 0.074(11) -0.009(8) 0.034(10) 0.020(9)
O140 0.119(14) 0.106(13) 0.047(9) -0.011(8) 0.034(9) -0.014(10)
O141 0.086(16) 0.089(16) 0.055(13) 0.000 0.022(11) 0.000
O142 0.096(12) 0.083(11) 0.049(9) 0.002(8) 0.009(8) 0.007(9)
O143 0.133(15) 0.081(11) 0.084(12) 0.016(9) 0.054(11) 0.016(10)
O144 0.113(14) 0.091(12) 0.065(10) -0.011(9) 0.032(9) 0.008(10)
O145 0.085(11) 0.100(12) 0.040(8) 0.007(8) 0.011(7) -0.015(9)
O146 0.103(18) 0.116(19) 0.058(14) 0.000 0.044(13) 0.000
O147 0.104(13) 0.081(11) 0.079(11) -0.001(9) 0.034(10) 0.009(9)
O148 0.087(13) 0.126(17) 0.108(16) 0.097(15) -0.028(11) -0.021(12)
O149 0.076(11) 0.102(13) 0.074(11) -0.001(9) 0.014(9) -0.015(9)
O150 0.080(10) 0.078(10) 0.049(8) -0.010(7) 0.013(7) 0.006(8)
O151 0.083(17) 0.15(2) 0.060(14) 0.000 0.031(13) 0.000
O152 0.134(15) 0.099(13) 0.056(10) 0.006(8) 0.040(10) 0.022(11)
O153 0.082(11) 0.082(11) 0.085(12) 0.011(9) 0.023(9) -0.005(9)
O154 0.095(13) 0.110(13) 0.068(11) -0.012(9) 0.027(9) 0.000(10)
O155 0.082(11) 0.109(13) 0.078(11) 0.020(9) 0.030(9) 0.013(10)
O156 0.137(15) 0.124(14) 0.035(8) 0.020(9) 0.032(9) 0.025(12)
O157 0.105(12) 0.082(11) 0.047(9) -0.013(7) 0.028(8) 0.007(9)
O158 0.097(13) 0.144(17) 0.064(11) -0.001(10) 0.027(10) 0.000(11)
O159 0.100(12) 0.096(12) 0.044(8) 0.013(8) 0.022(8) -0.016(9)
O160 0.107(13) 0.110(13) 0.062(10) 0.012(9) 0.050(9) -0.012(10)
O161 0.078(15) 0.094(17) 0.071(15) 0.000 0.029(12) 0.000
O162 0.111(13) 0.096(12) 0.050(9) 0.006(8) 0.026(9) 0.004(10)
O163 0.095(12) 0.110(14) 0.071(11) -0.019(9) 0.019(9) 0.033(10)
O164 0.080(11) 0.072(10) 0.076(11) 0.010(8) 0.018(8) -0.006(8)
O165 0.132(16) 0.074(12) 0.091(13) 0.024(10) -0.039(11) -0.014(11)
O166 0.081(12) 0.061(11) 0.17(2) -0.002(11) 0.038(13) -0.006(9)
O167 0.109(13) 0.089(12) 0.058(10) 0.018(8) 0.019(9) -0.018(10)
O168 0.054(9) 0.130(15) 0.084(12) -0.021(10) 0.027(8) -0.002(9)
O169 0.085(11) 0.115(13) 0.046(9) -0.026(8) 0.018(8) -0.016(9)
O170 0.105(14) 0.091(12) 0.090(12) 0.001(10) 0.042(11) -0.006(10)
O171 0.125(16) 0.143(17) 0.070(12) 0.018(11) 0.029(11) -0.037(13)
O172 0.092(11) 0.075(10) 0.064(10) 0.004(8) 0.022(8) 0.017(8)
O173 0.102(14) 0.22(2) 0.046(10) -0.001(12) 0.019(9) 0.039(14)
O174 0.101(13) 0.101(13) 0.059(10) 0.005(9) 0.022(9) -0.007(10)
O175 0.089(13) 0.100(14) 0.125(16) -0.002(11) 0.035(11) -0.015(10)
O176 0.13(2) 0.051(15) 0.15(3) 0.000 0.02(2) 0.000
O177 0.093(12) 0.074(11) 0.089(12) 0.017(9) -0.001(10) -0.019(9)
O178 0.089(12) 0.122(15) 0.083(12) 0.000(10) 0.033(10) -0.013(11)
O179 0.069(11) 0.085(12) 0.151(18) 0.022(12) 0.021(11) -0.011(9)
O180 0.063(10) 0.083(12) 0.108(13) -0.004(10) 0.008(9) 0.008(8)
O181 0.098(13) 0.081(12) 0.105(14) 0.023(10) 0.045(11) 0.008(9)
O182 0.17(2) 0.150(18) 0.067(12) -0.008(11) 0.077(13) -0.028(15)
O183 0.086(12) 0.069(11) 0.131(16) 0.008(10) 0.005(11) -0.001(9)
O184 0.068(16) 0.064(16) 0.19(3) 0.000 0.008(17) 0.000
O185 0.095(13) 0.075(12) 0.142(18) 0.010(11) 0.005(12) -0.001(10)
O186 0.065(10) 0.074(11) 0.122(15) 0.000(10) 0.006(10) -0.001(8)
O187 0.126(15) 0.095(13) 0.101(14) -0.038(11) 0.057(12) -0.038(11)
O188 0.130(16) 0.097(13) 0.067(11) 0.004(9) 0.010(11) -0.042(11)
O189 0.084(13) 0.076(13) 0.22(3) 0.037(15) 0.035(16) -0.001(10)
O190 0.100(14) 0.135(17) 0.114(15) -0.056(13) 0.033(12) -0.034(12)
O191 0.17(2) 0.17(2) 0.054(11) 0.027(11) 0.053(12) 0.047(16)
O192 0.136(18) 0.18(2) 0.109(17) 0.029(16) 0.045(14) -0.036(16)
O193 0.095(17) 0.056(14) 0.11(2) 0.000 0.025(15) 0.000
O194 0.123(16) 0.096(14) 0.117(16) -0.003(12) 0.000(13) 0.002(12)
O195 0.081(16) 0.089(17) 0.09(2) 0.000 0.014(14) 0.000
O196 0.079(12) 0.24(3) 0.107(15) -0.101(16) 0.050(11) -0.037(14)

loop_
_geom_bond_atom_site_label_1
_geom_bond_atom_site_label_2
_geom_bond_distance
_geom_bond_site_symmetry_2
_geom_bond_publ_flag
Mo1 O2 1.672(17) . ?
Mo1 O1 2.00(2) . ?
Mo1 O22 2.012(13) . ?
Mo1 O22 2.012(13) 6 ?
Mo1 O25 2.019(14) . ?
Mo1 O25 2.020(14) 6 ?
Mo1 O44 2.268(18) . ?
Mo2 Mo81 0.76(4) . ?
Mo2 O120 1.67(3) . ?
Mo2 O8 1.790(17) . ?
Mo2 O8 1.790(17) 6 ?
Mo2 O56 2.049(15) . ?
Mo2 O56 2.049(15) 6 ?
Mo2 O151 2.42(2) . ?
Mo2 K5 3.685(14) 5_656 ?
Mo3 O50 1.693(13) . ?
Mo3 O76 1.769(13) . ?
Mo3 O29 1.788(14) . ?
Mo3 O1 2.062(7) . ?
Mo3 O22 2.064(14) . ?
Mo3 O62 2.352(13) . ?
Mo3 K3 3.677(8) . ?
Mo4 Mo90 0.73(4) . ?
Mo4 O93 1.719(17) . ?
Mo4 O19 1.796(16) . ?
Mo4 O90 1.801(13) . ?
Mo4 O126 2.054(16) . ?
Mo4 O28 2.056(13) . ?
Mo4 O134 2.364(16) . ?
Mo4 K4 3.702(11) . ?
Mo5 O85 1.665(13) . ?
Mo5 O12 1.989(12) . ?
Mo5 O30 2.011(14) . ?
Mo5 O28 2.014(15) . ?
Mo5 O57 2.023(14) . ?
Mo5 O126 2.023(13) . ?
Mo5 O91 2.325(13) . ?
Mo6 O96 1.671(14) . ?
Mo6 O7 2.002(16) . ?
Mo6 O34 2.005(15) . ?
Mo6 O13 2.007(16) . ?
Mo6 O68 2.012(15) . ?
Mo6 O27 2.016(14) . ?
Mo6 O107 2.316(14) . ?
Mo7 O17 1.703(12) . ?
Mo7 O52 1.781(15) . ?
Mo7 O53 1.794(13) . ?
Mo7 O25 2.037(13) . ?
Mo7 O22 2.059(13) . ?
Mo7 O67 2.374(13) . ?
Mo7 K1 3.645(5) . ?
Mo7 K2 3.923(16) . ?
Mo8 Mo94 0.69(4) . ?
Mo8 O139 1.743(17) . ?
Mo8 O122 1.803(15) . ?
Mo8 O150 1.805(15) . ?
Mo8 O57 2.062(13) . ?
Mo8 O126 2.077(14) . ?
Mo8 O118 2.382(16) . ?
Mo8 K8 3.707(12) 2_656 ?
Mo9 O159 1.706(14) . ?
Mo9 O117 1.764(16) . ?
Mo9 O71 1.795(14) . ?
Mo9 O7 2.056(14) . ?
Mo9 O27 2.063(16) . ?
Mo9 O106 2.375(14) . ?
Mo9 K1 3.690(5) . ?
Mo10 Mo88 0.64(4) . ?
Mo10 O63 1.693(18) . ?
Mo10 O125 1.792(16) . ?
Mo10 O77 1.793(13) . ?
Mo10 O7 2.068(13) . ?
Mo10 O34 2.073(16) . ?
Mo10 O59 2.390(18) . ?
Mo10 K8 3.685(13) . ?
Mo11 O160 1.703(14) . ?
Mo11 O111 1.785(17) . ?
Mo11 O79 1.788(14) . ?
Mo11 O68 2.037(16) . ?
Mo11 O13 2.066(14) . ?
Mo11 O5 2.365(15) . ?
Mo11 K5 3.706(9) . ?
Mo12 Mo85 0.70(3) . ?
Mo12 O123 1.717(16) . ?
Mo12 O98 1.791(15) . ?
Mo12 O49 1.799(15) . ?
Mo12 O28 2.057(13) . ?
Mo12 O12 2.067(15) . ?
Mo12 O142 2.331(17) . ?
Mo12 K3 3.697(9) . ?
Mo13 O46 1.718(13) . ?
Mo13 O16 1.780(16) . ?
Mo13 O104 1.804(13) . ?
Mo13 O30 2.055(12) . ?
Mo13 O12 2.087(15) . ?
Mo13 O45 2.386(14) . ?
Mo13 K1 3.654(5) . ?
Mo14 Mo87 0.69(3) . ?
Mo14 O115 1.692(17) . ?
Mo14 O87 1.779(16) . ?
Mo14 O65 1.812(17) . ?
Mo14 O34 2.050(15) . ?
Mo14 O68 2.085(15) . ?
Mo14 O21 2.370(17) . ?
Mo14 K4 3.691(10) 2_656 ?
Mo15 Mo83 0.59(2) . ?
Mo15 O94 1.675(18) . ?
Mo15 O51 1.790(17) . ?
Mo15 O9 1.811(17) . ?
Mo15 O13 2.036(13) . ?
Mo15 O27 2.042(16) . ?
Mo15 O140 2.399(19) . ?
Mo15 K6 3.712(9) . ?
Mo16 Mo91 0.614(11) . ?
Mo16 O109 1.64(2) . ?
Mo16 O101 1.813(16) . ?
Mo16 O101 1.813(16) 6 ?
Mo16 O25 2.062(14) 6 ?
Mo16 O25 2.063(14) . ?
Mo16 O102 2.42(2) . ?
Mo16 K6 3.730(14) . ?
Mo17 Mo84 0.81(3) . ?
Mo17 O70 1.700(19) . ?
Mo17 O162 1.805(15) . ?
Mo17 O157 1.826(16) . ?
Mo17 O136 2.059(14) . ?
Mo17 O56 2.068(17) . ?
Mo17 O144 2.361(18) . ?
Mo17 K4 3.690(11) . ?
Mo18 Mo93 0.704(15) . ?
Mo18 O121 1.714(17) . ?
Mo18 O113 1.797(15) . ?
Mo18 O84 1.804(14) . ?
Mo18 O57 2.052(14) . ?
Mo18 O30 2.062(12) . ?
Mo18 O114 2.326(17) . ?
Mo18 K8 3.723(15) . ?
Mo19 Mo86 0.86(7) . ?
Mo19 O83 1.65(3) . ?
Mo19 O136 2.006(15) . ?
Mo19 O136 2.006(15) 6 ?
Mo19 O56 2.018(15) 6 ?
Mo19 O56 2.018(15) . ?
Mo19 O31 2.02(2) . ?
Mo19 O141 2.34(2) . ?
Mo20 Mo82 0.84(3) . ?
Mo20 O154 1.686(18) . ?
Mo20 O138 1.786(16) . ?
Mo20 O35 1.794(15) . ?
Mo20 O31 2.063(7) . ?
Mo20 O136 2.070(13) . ?
Mo20 O170 2.357(19) . ?
Mo20 K3 3.654(8) . ?
Mo21 O208 1.72(2) . ?
Mo21 O108 1.728(16) . ?
Mo21 O33 1.819(16) . ?
Mo21 O169 2.043(15) . ?
Mo21 O26 2.071(14) . ?
Mo21 O200 2.25(3) . ?
Mo21 K10 3.48(2) . ?
Mo21 K9 3.83(4) . ?
Mo22 O179 1.644(16) . ?
Mo22 O183 1.854(18) . ?
Mo22 O97 1.865(17) . ?
Mo22 O177 2.000(17) . ?
Mo22 O130 2.054(18) . ?
Mo22 O164 2.442(15) . ?
Mo23 O156 1.667(17) . ?
Mo23 O58 1.922(15) . ?
Mo23 O11 1.954(16) . ?
Mo23 O33 1.995(16) . ?
Mo23 O37 2.009(14) . ?
Mo23 O42 2.300(13) . ?
Mo23 K9 3.96(4) . ?
Mo24 O165 1.66(2) . ?
Mo24 O198 1.97(2) . ?
Mo24 O197 1.990(19) . ?
Mo24 O86 2.005(16) . ?
Mo24 O177 2.031(19) . ?
Mo24 O130 2.111(16) . ?
Mo24 O167 2.212(17) . ?
Mo24 Mo54 3.191(7) . ?
Mo25 O147 1.680(16) . ?
Mo25 O124 1.929(16) . ?
Mo25 O97 1.942(16) . ?
Mo25 O172 1.963(17) . ?
Mo25 O32 1.999(15) . ?
Mo25 O164 2.330(15) . ?
Mo25 K7 4.049(14) . ?
Mo26 O182 1.66(2) . ?
Mo26 O78 1.851(16) . ?
Mo26 O152 1.864(17) 2_655 ?
Mo26 O88 2.004(17) 2_655 ?
Mo26 O99 2.056(15) . ?
Mo26 O80 2.423(15) . ?
Mo27 O143 1.692(16) . ?
Mo27 O175 1.722(18) . ?
Mo27 O4 1.845(15) . ?
Mo27 O127 2.068(15) . ?
Mo27 O40 2.103(14) . ?
Mo27 O69 2.376(16) . ?
Mo27 K7 3.704(17) . ?
Mo28 O176 1.66(3) . ?
Mo28 O186 1.984(17) . ?
Mo28 O186 1.984(17) 6_565 ?
Mo28 O61 2.024(15) 6_565 ?
Mo28 O61 2.024(15) . ?
Mo28 O193 2.09(2) . ?
Mo28 O89 2.21(2) . ?
Mo28 Mo95 3.12(4) . ?
Mo29 Mo95 0.64(3) . ?
Mo29 O195 1.58(4) . ?
Mo29 O89 1.75(2) . ?
Mo29 O180 1.997(19) . ?
Mo29 O180 1.997(19) 6_565 ?
Mo29 O184 2.10(3) . ?
Mo30 O181 1.697(18) . ?
Mo30 O185 1.702(19) . ?
Mo30 O172 1.835(16) . ?
Mo30 O186 2.063(16) . ?
Mo30 O61 2.092(16) . ?
Mo30 O194 2.30(2) . ?
Mo30 K7 3.721(14) . ?
Mo31 O131 1.681(14) . ?
Mo31 O36 1.785(14) . ?
Mo31 O103 1.942(15) . ?
Mo31 O43 1.952(18) . ?
Mo31 O73 2.083(15) . ?
Mo31 O54 2.432(13) . ?
Mo32 O190 1.698(18) . ?
Mo32 O168 1.807(16) . ?
Mo32 O74 1.824(16) . ?
Mo32 O82 2.047(17) . ?
Mo32 O64 2.091(19) . ?
Mo32 O39 2.279(18) . ?
Mo33 O191 1.664(18) . ?
Mo33 O152 1.891(16) . ?
Mo33 O78 1.939(17) . ?
Mo33 O92 1.981(18) . ?
Mo33 O37 1.987(15) . ?
Mo33 O80 2.299(14) . ?
Mo33 K9 3.98(4) . ?
Mo34 O75 1.642(16) . ?
Mo34 O55 1.908(17) . ?
Mo34 O20 1.963(14) . ?
Mo34 O74 1.991(15) 2_655 ?
Mo34 O73 1.991(16) . ?
Mo34 O43 2.317(16) . ?
Mo35 O189 1.57(3) . ?
Mo35 O124 1.819(16) . ?
Mo35 O166 1.873(18) . ?
Mo35 O61 1.988(17) . ?
Mo35 O193 2.076(9) . ?
Mo35 O180 2.458(19) . ?
Mo35 Mo89 2.943(16) . ?
Mo35 Mo95 3.15(4) . ?
Mo36 O148 1.56(3) . ?
Mo36 O188 1.660(19) . ?
Mo36 O207 1.77(3) . ?
Mo36 O197 2.076(19) . ?
Mo36 O177 2.100(16) . ?
Mo36 O201 2.34(2) . ?
Mo37 O173 1.635(19) . ?
Mo37 O206 1.992(19) . ?
Mo37 O82 2.00(2) . ?
Mo37 O64 2.005(14) . ?
Mo37 O88 2.012(16) . ?
Mo37 O99 2.110(15) 2_655 ?
Mo37 O133 2.238(15) 2_655 ?
Mo37 Mo53 2.971(11) . ?
Mo38 Mo89 0.853(14) . ?
Mo38 O202 1.67(2) . ?
Mo38 O183 1.914(17) . ?
Mo38 O184 1.984(10) . ?
Mo38 O166 2.05(2) . ?
Mo38 O148 2.11(3) . ?
Mo38 O180 2.296(16) . ?
Mo38 Mo95 3.203(15) . ?
Mo39 Mo92 0.68(4) . ?
Mo39 O192 1.65(3) . ?
Mo39 O187 1.776(16) . ?
Mo39 O95 1.781(18) . ?
Mo39 O127 2.039(16) . ?
Mo39 O169 2.097(16) . ?
Mo39 O174 2.38(2) . ?
Mo40 O41 1.716(17) . ?
Mo40 O196 1.729(17) . ?
Mo40 O92 1.818(19) . ?
Mo40 O206 2.047(19) . ?
Mo40 O88 2.089(14) . ?
Mo40 O199 2.30(2) . ?
Mo40 K10 3.443(18) . ?
Mo40 K9 3.90(3) . ?
Mo41 O209 1.73(3) 6_565 ?
Mo41 O209 1.73(3) . ?
Mo41 O205 1.74(4) . ?
Mo41 O186 2.061(17) 6_565 ?
Mo41 O186 2.061(17) . ?
Mo41 O204 2.22(4) . ?
Mo42 O171 1.686(19) . ?
Mo42 O203 1.76(2) . ?
Mo42 O145 1.826(16) . ?
Mo42 O198 2.09(2) . ?
Mo42 O86 2.124(18) . ?
Mo42 O60 2.348(19) . ?
Mo43 O112 1.659(15) . ?
Mo43 O133 1.771(14) . ?
Mo43 O42 1.939(13) . ?
Mo43 O80 1.971(15) . ?
Mo43 O37 2.095(14) . ?
Mo43 O99 2.513(15) . ?
Mo44 O137 1.657(17) . ?
Mo44 O55 1.828(16) . ?
Mo44 O11 1.847(16) . ?
Mo44 O64 2.017(17) 2_655 ?
Mo44 O99 2.067(13) . ?
Mo44 O42 2.398(14) . ?
Mo45 O128 1.699(16) . ?
Mo45 O167 1.764(15) . ?
Mo45 O164 1.939(16) . ?
Mo45 O38 1.956(15) . ?
Mo45 O32 2.092(13) . ?
Mo45 O130 2.498(16) . ?
Mo46 O149 1.665(16) . ?
Mo46 O10 1.894(16) . ?
Mo46 O145 1.952(14) . ?
Mo46 O3 1.972(14) . ?
Mo46 O73 2.018(15) . ?
Mo46 O103 2.335(13) . ?
Mo47 O153 1.685(16) . ?
Mo47 O10 1.854(16) . ?
Mo47 O18 1.862(14) . ?
Mo47 O86 2.004(15) . ?
Mo47 O130 2.070(15) . ?
Mo47 O38 2.476(15) . ?
Mo48 O132 1.654(14) . ?
Mo48 O18 1.923(15) . ?
Mo48 O6 1.923(14) . ?
Mo48 O4 1.953(14) . ?
Mo48 O32 1.999(15) . ?
Mo48 O38 2.311(13) . ?
Mo49 O48 1.691(14) . ?
Mo49 O169 1.985(16) . ?
Mo49 O40 1.999(14) . ?
Mo49 O127 2.007(15) . ?
Mo49 O26 2.010(14) . ?
Mo49 O54 2.107(14) . ?
Mo49 O36 2.210(13) . ?
Mo50 O135 1.696(13) . ?
Mo50 O58 1.842(15) . ?
Mo50 O20 1.846(15) . ?
Mo50 O26 2.005(14) . ?
Mo50 O54 2.081(14) . ?
Mo50 O43 2.393(15) . ?
Mo50 K2 4.108(16) . ?
Mo51 O14 1.682(12) . ?
Mo51 O6 1.838(14) . ?
Mo51 O3 1.857(14) . ?
Mo51 O40 1.989(14) . ?
Mo51 O54 2.079(14) . ?
Mo51 O103 2.406(13) . ?
Mo51 K2 3.972(15) . ?
Mo52 Mo53 0.896(9) . ?
Mo52 O215 1.50(4) . ?
Mo52 O252 1.76(3) . ?
Mo52 O256 1.80(4) . ?
Mo52 O212 1.86(3) . ?
Mo52 O211 1.92(5) . ?
Mo52 O82 2.091(17) . ?
Mo52 O206 2.25(2) . ?
Mo53 O211 1.47(4) . ?
Mo53 O206 1.71(2) . ?
Mo53 O212 1.84(3) . ?
Mo53 O215 1.85(5) . ?
Mo53 O214 1.90(4) . ?
Mo53 O82 1.990(18) . ?
Mo53 O252 2.42(3) . ?
Mo53 O256 2.48(4) . ?
Mo54 Mo55 0.766(12) . ?
Mo54 O220 1.379(17) . ?
Mo54 O216 1.64(4) . ?
Mo54 O197 1.75(2) . ?
Mo54 O217 1.84(4) . ?
Mo54 O221 1.97(6) . ?
Mo54 O198 2.13(2) . ?
Mo54 O210 2.28(4) . ?
Mo55 O220 0.721(12) . ?
Mo55 O217 1.51(4) . ?
Mo55 O198 2.01(2) . ?
Mo55 O221 2.03(6) . ?
Mo55 O216 2.04(4) . ?
Mo55 O218 2.21(4) . ?
Mo55 O197 2.27(2) . ?
Mo55 O219 2.50(7) . ?
Mo55 Mo64 2.835(16) . ?
Mo61 Mo62 0.660(14) . ?
Mo61 O232 1.29(5) . ?
Mo61 O233 1.70(4) . ?
Mo61 O221 1.73(6) . ?
Mo61 O234 1.95(3) . ?
Mo61 O216 2.15(4) . ?
Mo61 O231 2.40(6) . ?
Mo61 O207 2.44(3) . ?
Mo62 O221 1.73(6) . ?
Mo62 O231 1.75(6) . ?
Mo62 O233 1.80(4) . ?
Mo62 O216 1.81(4) . ?
Mo62 O234 1.885(19) . ?
Mo62 O232 1.93(5) . ?
Mo62 O207 2.29(3) . ?
Mo63 Mo73 0.92(3) . ?
Mo63 O235 1.77(5) . ?
Mo63 O256 1.80(4) . ?
Mo63 O237 1.80(3) . ?
Mo63 O236 1.89(8) . ?
Mo63 O215 2.27(5) . ?
Mo63 O190 2.43(2) . ?
Mo64 O238 1.19(5) . ?
Mo64 O239 1.50(3) . ?
Mo64 O218 1.52(4) . ?
Mo64 O217 1.94(4) . ?
Mo64 O257 2.08(4) . ?
Mo64 O240 2.18(6) . ?
Mo64 O203 2.36(3) . ?
Mo65 Mo66 1.009(11) . ?
Mo65 O249 1.17(5) . ?
Mo65 O258 1.77(5) . ?
Mo65 O241 1.85(4) . ?
Mo65 O263 1.90(5) . ?
Mo65 O242 2.04(4) . ?
Mo65 O95 2.053(18) . ?
Mo65 O208 2.08(2) . ?
Mo65 O251 2.14(5) . ?
Mo65 O250 2.38(4) . ?
Mo65 K10 3.40(3) . ?
Mo66 O250 1.44(4) . ?
Mo66 O251 1.69(5) . ?
Mo66 O242 1.87(4) . ?
Mo66 O258 1.88(5) . ?
Mo66 O95 2.102(19) . ?
Mo66 O249 2.10(6) . ?
Mo66 O241 2.22(4) . ?
Mo66 O208 2.37(2) . ?
Mo66 K10 3.94(3) . ?
Mo67 O243 0.88(3) . ?
Mo67 Mo68 1.016(17) . ?
Mo67 O261 1.43(7) . ?
Mo67 O242 1.79(4) . ?
Mo67 O244 1.79(5) . ?
Mo67 O259 1.83(7) . ?
Mo67 O241 1.87(4) . ?
Mo67 O260 2.03(6) . ?
Mo67 O196 2.05(2) . ?
Mo67 O212 2.07(3) . ?
Mo67 K10 3.43(3) . ?
Mo68 O244 0.86(4) . ?
Mo68 O260 1.62(6) . ?
Mo68 O243 1.88(3) . ?
Mo68 O242 1.89(4) . ?
Mo68 O212 1.89(3) . ?
Mo68 O255 1.92(7) . ?
Mo68 O261 2.10(7) . ?
Mo68 O196 2.37(2) . ?
Mo68 O241 2.47(4) . ?
Mo68 K10 4.04(3) . ?
Mo69 Mo70 1.02(2) . ?
Mo69 O247 1.76(6) . ?
Mo69 O245 1.80(5) . ?
Mo69 O248 1.85(3) . ?
Mo69 O187 2.030(18) . ?
Mo69 O175 2.133(18) . ?
Mo69 O246 2.16(4) . ?
Mo69 K7 4.015(18) . ?
Mo70 O246 1.15(3) . ?
Mo70 O247 1.76(6) . ?
Mo70 O187 2.02(3) . ?
Mo70 O248 2.04(4) . ?
Mo70 O175 2.30(3) . ?
Mo71 Mo72 1.140(17) . ?
Mo71 O262 1.49(7) . ?
Mo71 O253 1.59(5) . ?
Mo71 O248 1.92(4) . ?
Mo71 O209 2.13(3) . ?
Mo71 O185 2.216(19) . ?
Mo71 O254 2.26(4) . ?
Mo71 K7 4.071(17) . ?
Mo72 O254 1.13(4) . ?
Mo72 O262 1.83(7) . ?
Mo72 O209 1.97(3) . ?
Mo72 O248 2.15(4) . ?
Mo72 O185 2.31(3) . ?
Mo73 O236 1.01(7) . ?
Mo73 O256 1.77(5) . ?
Mo73 O235 1.78(6) . ?
Mo73 O257 2.43(4) 2_655 ?
Mo73 O190 2.47(3) . ?
Mo81 O151 1.67(5) . ?
Mo81 O8 1.75(2) 6 ?
Mo81 O8 1.75(2) . ?
Mo81 O56 2.12(3) . ?
Mo81 O56 2.12(3) 6 ?
Mo81 O120 2.44(6) . ?
Mo81 S12 2.84(5) . ?
Mo81 S12 2.84(5) 6 ?
Mo81 Mo86 3.21(4) . ?
Mo81 K5 3.59(3) 5_656 ?
Mo82 O170 1.53(4) . ?
Mo82 O35 1.75(3) . ?
Mo82 O138 1.79(3) . ?
Mo82 O31 2.17(2) . ?
Mo82 O136 2.20(2) . ?
Mo82 S13 2.83(4) . ?
Mo82 S11 2.87(5) . ?
Mo82 K3 3.54(2) . ?
Mo83 O9 1.688(19) . ?
Mo83 O51 1.72(2) . ?
Mo83 O140 1.84(4) . ?
Mo83 O27 2.11(2) . ?
Mo83 O13 2.143(18) . ?
Mo83 O94 2.25(4) . ?
Mo83 K6 3.551(13) . ?
Mo84 O144 1.58(4) . ?
Mo84 O162 1.73(2) . ?
Mo84 O157 1.77(2) . ?
Mo84 O56 2.20(3) . ?
Mo84 O136 2.21(2) . ?
Mo84 O70 2.51(4) . ?
Mo84 S11 2.87(5) . ?
Mo84 S12 2.87(5) . ?
Mo84 K4 3.536(19) . ?
Mo85 O142 1.65(4) . ?
Mo85 O49 1.72(2) . ?
Mo85 O98 1.78(2) . ?
Mo85 O12 2.13(2) . ?
Mo85 O28 2.15(2) . ?
Mo85 O123 2.41(4) . ?
Mo85 S6 2.89(4) . ?
Mo85 K3 3.594(16) . ?
Mo86 O141 1.48(8) . ?
Mo86 O56 2.06(3) 6 ?
Mo86 O56 2.06(3) . ?
Mo86 O136 2.06(3) . ?
Mo86 O136 2.06(3) 6 ?
Mo86 O31 2.09(5) . ?
Mo86 O83 2.50(8) . ?
Mo86 S12 2.61(7) . ?
Mo86 S12 2.61(7) 6 ?
Mo86 S11 2.66(7) . ?
Mo86 S11 2.66(7) 6 ?
Mo87 O21 1.68(4) . ?
Mo87 O87 1.74(2) . ?
Mo87 O65 1.80(2) . ?
Mo87 O34 2.08(2) . ?
Mo87 O68 2.12(2) . ?
Mo87 O115 2.38(4) . ?
Mo87 K4 3.634(17) 2_656 ?
Mo88 O125 1.72(2) . ?
Mo88 O59 1.76(5) . ?
Mo88 O77 1.77(2) . ?
Mo88 O7 2.09(2) . ?
Mo88 O34 2.14(2) . ?
Mo88 O63 2.33(5) . ?
Mo88 K8 3.61(2) . ?
Mo89 O166 1.32(3) . ?
Mo89 O202 1.64(3) . ?
Mo89 O183 1.94(2) . ?
Mo89 O184 2.29(2) . ?
Mo90 O134 1.63(5) . ?
Mo90 O19 1.81(3) . ?
Mo90 O90 1.82(2) . ?
Mo90 O126 2.06(3) . ?
Mo90 O28 2.07(3) . ?
Mo90 O93 2.45(5) . ?
Mo90 S6 2.86(4) . ?
Mo90 K4 3.68(2) . ?
Mo91 O101 1.731(15) . ?
Mo91 O101 1.731(15) 6 ?
Mo91 O102 1.82(3) . ?
Mo91 O25 2.108(15) 6 ?
Mo91 O25 2.108(15) . ?
Mo91 O109 2.25(3) . ?
Mo91 K6 3.597(14) . ?
Mo92 O95 1.70(3) . ?
Mo92 O174 1.70(6) . ?
Mo92 O187 1.81(3) . ?
Mo92 O169 2.08(3) . ?
Mo92 O127 2.11(3) . ?
Mo92 O192 2.33(7) . ?
Mo93 O114 1.64(3) . ?
Mo93 O113 1.749(17) . ?
Mo93 O84 1.775(17) . ?
Mo93 O57 2.131(17) . ?
Mo93 O30 2.146(17) . ?
Mo93 O121 2.42(3) . ?
Mo93 K8 3.631(17) . ?
Mo94 O118 1.71(4) . ?
Mo94 O150 1.75(2) . ?
Mo94 O122 1.81(2) . ?
Mo94 O126 2.11(2) . ?
Mo94 O57 2.13(2) . ?
Mo94 O139 2.43(5) . ?
Mo94 S10 2.89(6) . ?
Mo94 K8 3.64(2) 2_656 ?
Mo95 O89 1.77(3) . ?
Mo95 O180 1.877(17) . ?
Mo95 O180 1.877(17) 6_565 ?
Mo95 O184 1.97(3) . ?
Mo95 O193 1.99(6) . ?
Mo95 O195 2.21(7) . ?
Mo95 Mo35 3.15(4) 6_565 ?
Mo95 Mo38 3.202(15) 6_565 ?
V1 O161 1.87(2) . ?
V1 O35 1.958(15) 6 ?
V1 O35 1.958(15) . ?
V1 O29 1.959(14) . ?
V1 O29 1.959(14) 6 ?
V1 O129 2.02(2) . ?
V1 K3 3.937(8) 6 ?
V1 K3 3.937(8) . ?
V2 O163 1.906(16) . ?
V2 O90 1.948(13) . ?
V2 O77 1.950(14) 2_656 ?
V2 O150 1.956(16) . ?
V2 O87 1.963(17) 2_656 ?
V2 O116 2.030(16) . ?
V2 K4 3.981(12) . ?
V2 K8 3.989(14) 2_656 ?
V3 O81 1.89(2) . ?
V3 O111 1.967(16) . ?
V3 O111 1.967(16) 6 ?
V3 O51 1.974(16) 6 ?
V3 O51 1.975(16) . ?
V3 O146 2.01(2) . ?
V3 K6 3.962(13) . ?
V3 K5 3.992(16) . ?
V4 O72 1.89(2) . ?
V4 O122 1.936(15) . ?
V4 O122 1.936(15) 2_656 ?
V4 O84 1.962(12) . ?
V4 O84 1.962(12) 2_656 ?
V4 O47 2.06(2) . ?
V4 K8 4.008(13) 2_656 ?
V4 K8 4.008(13) . ?
V5 O24 1.742(14) . ?
V5 O113 1.956(14) . ?
V5 O125 1.958(15) . ?
V5 O16 1.966(16) . ?
V5 O117 1.976(16) . ?
V5 O119 2.209(15) . ?
V5 K1 3.970(6) . ?
V5 K8 4.007(13) . ?
V6 O155 1.928(17) . ?
V6 O157 1.938(15) . ?
V6 O19 1.958(15) . ?
V6 O138 1.969(15) . ?
V6 O98 1.971(15) . ?
V6 O100 1.972(16) . ?
V6 K3 3.951(8) . ?
V6 K4 3.951(10) . ?
V7 O178 1.910(18) . ?
V7 O65 1.929(17) . ?
V7 O162 1.937(15) 2_656 ?
V7 O79 1.954(14) . ?
V7 O8 1.971(17) 2_656 ?
V7 O158 2.004(19) . ?
V7 K5 3.978(9) . ?
V7 K4 3.984(12) 2_656 ?
V8 O110 1.901(14) . ?
V8 O52 1.951(16) . ?
V8 O9 1.960(16) . ?
V8 O101 1.964(14) . ?
V8 O71 1.967(14) . ?
V8 O105 2.010(13) . ?
V8 K1 3.923(6) . ?
V8 K6 3.983(8) . ?
V9 O23 1.633(13) . ?
V9 O104 1.975(14) . ?
V9 O53 1.980(13) . ?
V9 O49 1.983(15) . ?
V9 O76 1.987(14) . ?
V9 O15 2.228(14) . ?
V9 K1 3.907(6) . ?
V9 K3 3.978(9) . ?
K1 O304 2.83(2) . ?
K1 O48 2.832(15) . ?
K1 O135 2.854(14) . ?
K1 O104 2.896(15) . ?
K1 O53 2.912(14) . ?
K1 O71 2.936(15) . ?
K1 O14 2.944(15) . ?
K1 O52 2.945(15) . ?
K1 O117 2.946(15) . ?
K1 O16 2.952(13) . ?
K2 O15 2.78(2) . ?
K2 O3 2.88(2) . ?
K2 O17 2.93(2) . ?
K2 O20 3.068(19) . ?
K2 O53 3.394(19) . ?
K3 O311 2.78(3) . ?
K3 O337 2.851(19) . ?
K3 O35 2.918(17) . ?
K3 O138 2.922(16) . ?
K3 O49 2.933(17) . ?
K3 O98 2.940(16) . ?
K3 O76 2.946(16) . ?
K3 O29 2.969(16) . ?
K4 O301 2.86(2) 2_656 ?
K4 O157 2.921(17) . ?
K4 O87 2.958(18) 2_656 ?
K4 O90 2.96(2) . ?
K4 O162 2.97(2) . ?
K4 O19 2.966(16) . ?
K4 O65 2.975(17) 2_656 ?
K4 Mo87 3.634(17) 2_656 ?
K4 Mo14 3.691(10) 2_656 ?
K5 O305 2.82(4) . ?
K5 O8 2.940(19) 2_656 ?
K5 O8 2.940(19) 5_656 ?
K5 O111 2.96(2) 6 ?
K5 O111 2.96(2) . ?
K5 O79 2.968(16) 6 ?
K5 O79 2.968(16) . ?
K5 Mo81 3.59(3) 5_656 ?
K5 Mo2 3.685(14) 5_656 ?
K5 Mo11 3.706(9) 6 ?
K5 V7 3.978(9) 6 ?
K6 O340 2.84(6) 6 ?
K6 O340 2.84(6) . ?
K6 O306 2.94(3) . ?
K6 O51 2.946(18) . ?
K6 O51 2.946(18) 6 ?
K6 O9 2.978(15) . ?
K6 O9 2.978(15) 6 ?
K6 O101 2.978(17) 6 ?
K6 O101 2.979(17) . ?
K6 Mo83 3.551(13) 6 ?
K7 O314 2.87(4) . ?
K7 O172 2.91(2) . ?
K7 O4 2.98(2) . ?
K7 O175 3.00(3) . ?
K7 O185 3.10(2) . ?
K7 O248 3.14(4) . ?
K8 O308 2.88(3) . ?
K8 O77 2.96(2) . ?
K8 O150 2.966(18) 2_656 ?
K8 O125 2.969(18) . ?
K8 O84 2.98(2) . ?
K8 O113 3.006(19) . ?
K8 O122 3.014(18) 2_656 ?
K8 Mo94 3.64(2) 2_656 ?
K8 Mo8 3.707(12) 2_656 ?
K9 K10 1.12(4) . ?
K9 O334 1.61(6) . ?
K9 O33 2.90(5) . ?
K9 O92 2.97(3) . ?
K9 O312 2.98(4) . ?
K9 O241 3.24(6) . ?
K9 O208 3.33(5) . ?
K9 O196 3.40(4) . ?
K10 O241 2.32(5) . ?
K10 O196 2.60(3) . ?
K10 O208 2.61(3) . ?
K10 O334 2.71(6) . ?
K10 O92 2.94(2) . ?
K10 O242 2.95(5) . ?
K10 O33 2.96(3) . ?
K10 O243 3.21(4) . ?
K10 O249 3.42(5) . ?
K10 O263 3.42(5) . ?
O1 Mo3 2.063(7) 6 ?
O5 S1 1.67(3) . ?
O5 S2 1.68(4) . ?
O8 V7 1.971(17) 2_656 ?
O8 K5 2.940(19) 5_656 ?
O21 S1 1.72(3) . ?
O21 S5 1.76(3) . ?
O31 Mo20 2.063(7) 6 ?
O31 Mo82 2.17(2) 6 ?
O44 S15 1.59(4) . ?
O44 S15 1.59(4) 6 ?
O44 S14 1.62(3) . ?
O44 S16 1.71(5) . ?
O44 S16 1.71(5) 6 ?
O45 S8 1.62(3) . ?
O45 S7 1.67(3) . ?
O59 S5 1.67(3) . ?
O59 S3 1.71(5) . ?
O62 S14 1.620(16) . ?
O62 S15 1.70(4) . ?
O64 Mo44 2.017(17) 2_655 ?
O65 K4 2.975(17) 2_656 ?
O67 S16 1.67(5) . ?
O67 S15 1.67(4) . ?
O74 Mo34 1.991(15) 2_655 ?
O77 V2 1.951(14) 2_656 ?
O87 V2 1.963(17) 2_656 ?
O87 K4 2.958(18) 2_656 ?
O88 Mo26 2.004(17) 2_655 ?
O91 S7 1.56(3) . ?
O91 S6 1.63(3) . ?
O91 S9 1.64(4) . ?
O91 S8 1.66(4) . ?
O91 S10 1.66(5) . ?
O99 Mo37 2.110(15) 2_655 ?
O102 S16 1.68(5) 6 ?
O102 S16 1.68(5) . ?
O106 S4 1.63(3) . ?
O106 S3 1.72(5) . ?
O107 S3 1.59(5) . ?
O107 S4 1.59(3) . ?
O107 S5 1.61(3) . ?
O107 S2 1.66(4) . ?
O107 S1 1.69(3) . ?
O114 S8 1.75(4) . ?
O114 S9 1.76(4) . ?
O118 S10 1.65(5) . ?
O118 S9 1.67(4) . ?
O122 K8 3.014(18) 2_656 ?
O133 Mo37 2.238(15) 2_655 ?
O134 S6 1.66(3) . ?
O134 S10 1.75(5) . ?
O140 S2 1.71(4) . ?
O140 S4 1.73(3) . ?
O141 S12 1.64(4) 6 ?
O141 S12 1.64(4) . ?
O141 S11 1.67(4) . ?
O141 S11 1.67(4) 6 ?
O141 S13 1.69(4) . ?
O142 S6 1.63(2) . ?
O142 S7 1.77(3) . ?
O144 S11 1.65(4) . ?
O144 S12 1.71(4) . ?
O150 K8 2.966(18) 2_656 ?
O151 S12 1.64(4) . ?
O151 S12 1.64(4) 6 ?
O152 Mo26 1.864(17) 2_655 ?
O162 V7 1.936(15) 2_656 ?
O170 S13 1.71(2) . ?
O170 S11 1.76(4) . ?
O184 Mo38 1.984(10) 6_565 ?
O184 Mo89 2.29(2) 6_565 ?
O193 Mo35 2.076(9) 6_565 ?
O211 O214 1.05(5) . ?
O211 O215 1.53(6) . ?
O213 O214 1.59(6) . ?
O215 O256 0.98(5) . ?
O216 O221 1.06(6) . ?
O218 O239 0.82(4) . ?
O218 O257 1.76(5) . ?
O218 O220 1.78(4) . ?
O234 Mo62 1.885(19) 6_565 ?
O234 Mo61 1.95(3) 6_565 ?
O239 O257 0.98(3) . ?
O241 O242 1.09(5) . ?
O243 O259 1.02(6) . ?
O243 O261 1.27(8) . ?
O244 O255 1.09(6) . ?
O249 O263 1.03(5) . ?
O249 O258 1.78(7) . ?
O251 O258 1.05(5) . ?
O257 Mo73 2.43(4) 2_655 ?
O259 O261 1.30(9) . ?
O301 K4 2.86(2) 2_656 ?
O302 O343 0.90(3) . ?
O313 O341 1.11(4) . ?
O404 S4 1.55(5) . ?
O405 S5 1.52(8) . ?
O406 O407 1.39(9) . ?
O406 S6 1.53(6) . ?
O406 S7 2.14(6) . ?
O407 O408 1.41(10) . ?
O407 S7 1.51(8) . ?
O407 S8 2.09(8) . ?
O408 S8 1.54(8) . ?
O411 S11 1.43(8) . ?
O411 O412 1.58(12) . ?
O411 S13 2.14(9) . ?
O412 S12 1.51(10) . ?
O412 O412 1.52(18) 6 ?
O414 S14 1.48(6) . ?
S1 S2 1.74(5) . ?
S1 S5 1.82(4) . ?
S2 S4 1.78(4) . ?
S3 S5 1.69(5) . ?
S3 S4 1.69(5) . ?
S6 S7 1.74(4) . ?
S6 S10 1.81(5) . ?
S7 S8 1.67(4) . ?
S8 S9 1.80(5) . ?
S9 S10 1.70(6) . ?
S11 S12 1.78(5) . ?
S11 S13 1.82(4) . ?
S12 S12 1.73(7) 6 ?
S13 O170 1.71(2) 6 ?
S13 S11 1.82(4) 6 ?
S13 O411 2.14(9) 6 ?
S13 Mo82 2.83(4) 6 ?
S14 O62 1.620(16) 6 ?
S14 S15 1.77(4) . ?
S14 S15 1.77(4) 6 ?
S15 S16 1.79(6) . ?
S16 S16 1.77(10) 6 ?
